data_4132716
loop_
_publ_author_name
'Rowland, Casey A.'
'Lorzing, Gregory R.'
'Gosselin, Eric J.'
'Trump, Benjamin A.'
'Yap, Glenn P. A.'
'Brown, Craig M.'
'Bloch, Eric D.'

_publ_section_title
;
 Methane Storage in Paddlewheel-Based Porous Coordination Cages.
;
_journal_issue 36
_journal_name_full 'Journal of the American Chemical Society'
_journal_page_first 11153
_journal_page_last 11157
_journal_paper_doi 10.1021/jacs.8b05780
_journal_volume 140
_journal_year 2018
_chemical_formula_sum 'C20.25 H8 Cu D13 N O4'
_chemical_formula_weight 418.99
_chemical_name_mineral 'Cu-carbazole/PCN-81 w/ 3.71(3) CD4'
_space_group_IT_number 205
_space_group_name_Hall '-P 2ac 2ab 3'
_space_group_name_H-M_alt 'P a -3'
_symmetry_cell_setting cubic
_symmetry_space_group_name_H-M 'P a -3'
_cell_angle_alpha 90
_cell_angle_beta 90
_cell_angle_gamma 90
_cell_formula_units_Z 48
_cell_length_a 40.530(4)
_cell_length_b 40.530(4)
_cell_length_c 40.530(4)
_cell_measurement_reflns_used 8640
_cell_measurement_temperature 7.06(5)
_cell_measurement_theta_max 140
_cell_measurement_theta_min 3
_cell_volume 66578(11)
_diffrn_ambient_temperature 7.06(5)
_diffrn_measured_fraction_theta_full 1.0
_diffrn_measurement_device_type 'NIST NCNR BT-1'
_diffrn_radiation_type neutron
_diffrn_radiation_wavelength 2.0775
_diffrn_reflns_av_R_equivalents 0.0
_diffrn_reflns_number 8640
_exptl_crystal_density_diffrn 0.502
_exptl_crystal_description N/A
_refine_ls_goodness_of_fit_all 2.80219982
_refine_ls_matrix_type full
_refine_ls_number_parameters 80
_refine_ls_number_restraints 0
_cod_data_source_file ja8b05780_si_008.cif
_cod_data_source_block VESTA_phase_1
_cod_depositor_comments
;
The following automatic conversions were performed:

data item '_geom_angle_publ_flag' value 'N' was changed to 'n' in
accordance with the
/home/saulius/struct/COD-crude-data/automatic-downloads/DataCite-retrospective/ACS/depositions/lib/dictionaries/cif_core.dic
dictionary named 'cif_core.dic' version 2.4.2 last updated on
2011-04-26 (860 times).

data item '_geom_bond_publ_flag' value 'N' was changed to 'n' in
accordance with the
/home/saulius/struct/COD-crude-data/automatic-downloads/DataCite-retrospective/ACS/depositions/lib/dictionaries/cif_core.dic
dictionary named 'cif_core.dic' version 2.4.2 last updated on
2011-04-26 (594 times).

Automatic conversion script
Id: cif_fix_values 6909 2019-04-08 15:41:33Z antanas 
;
_cod_original_cell_volume 66578(20)
_cod_original_sg_symbol_H-M Pa-3
_cod_original_formula_sum 'C20.25 H8.00 Cu D13.00 N O4'
_cod_database_code 4132716

loop_
_symmetry_equiv_pos_site_id
_symmetry_equiv_pos_as_xyz
1 +x,+y,+z
2 +z,+x,+y
3 +y,+z,+x
4 +x+1/2,+y,-z+1/2
5 -z+1/2,+x+1/2,+y
6 +y,-z+1/2,+x+1/2
7 -z,+x+1/2,-y+1/2
8 -y+1/2,-z,+x+1/2
9 +y+1/2,-z+1/2,-x
10 -x,+y+1/2,-z+1/2
11 -z+1/2,-x,+y+1/2
12 +x+1/2,-y+1/2,-z
-1 -x,-y,-z
-2 -z,-x,-y
-3 -y,-z,-x
-4 -x+1/2,-y,+z+1/2
-5 +z+1/2,-x+1/2,-y
-6 -y,+z+1/2,-x+1/2
-7 +z,-x+1/2,+y+1/2
-8 +y+1/2,+z,-x+1/2
-9 -y+1/2,+z+1/2,+x
-10 +x,-y+1/2,+z+1/2
-11 +z+1/2,+x,-y+1/2
-12 -x+1/2,+y+1/2,+z

loop_
_atom_site_label
_atom_site_type_symbol
_atom_site_symmetry_multiplicity
_atom_site_fract_x
_atom_site_fract_y
_atom_site_fract_z
_atom_site_occupancy
_atom_site_U_iso_or_equiv
Cu1 Cu 24 0.000(6) 0.498(6) 0.2630(14) 1 0.016(8)
Cu2 Cu 24 0.002(7) 0.498(5) 0.3247(12) 1 0.016(8)
O1 O 24 0.045(2) 0.237(16) -0.001(10) 1 0.043(5)
O2 O 24 0.044(5) 0.181(17) 0.000(13) 1 0.043(5)
O3 O 24 0.220(17) 0.0439(19) -0.001(10) 1 0.043(5)
O4 O 24 0.164(17) 0.047(6) 0.000(14) 1 0.043(5)
O5 O 24 0.260(16) 0.450(2) -0.002(10) 1 0.043(5)
O6 O 24 0.316(17) 0.452(6) -0.002(13) 1 0.043(5)
O7 O 24 0.450(6) 0.328(17) -0.003(14) 1 0.043(5)
O8 O 24 0.4524(18) 0.272(17) -0.006(11) 1 0.043(5)
N1 N 24 0.297(3) 0.297(4) -0.009(4) 1 0.043(5)
N2 N 24 0.199(4) 0.200(3) 0.000(3) 1 0.043(5)
C1 C 24 0.3850(17) 0.267(11) -0.008(7) 1 0.043(5)
C2 C 24 0.400(3) 0.298(13) -0.006(9) 1 0.043(5)
H1 H 24 0.400(2) 0.244(13) -0.009(6) 1 0.043(5)
C3 C 24 0.381(6) 0.326(11) -0.005(10) 1 0.043(5)
C4 C 24 0.346(5) 0.324(8) -0.007(8) 1 0.043(5)
H2 H 24 0.339(3) 0.240(8) -0.011(3) 1 0.043(5)
C5 C 24 0.331(3) 0.293(7) -0.008(5) 1 0.043(5)
H3 H 24 0.393(8) 0.350(12) -0.004(12) 1 0.043(5)
C6 C 24 0.3505(16) 0.264(8) -0.009(5) 1 0.043(5)
C7 C 24 0.320(8) 0.348(6) -0.006(7) 1 0.043(5)
C8 C 24 0.320(11) 0.383(6) -0.004(9) 1 0.043(5)
C9 C 24 0.289(12) 0.400(4) -0.004(9) 1 0.043(5)
C10 C 24 0.260(10) 0.382(2) -0.006(6) 1 0.043(5)
H4 H 24 0.343(12) 0.397(8) -0.003(12) 1 0.043(5)
C11 C 24 0.260(7) 0.347(2) -0.008(4) 1 0.043(5)
H5 H 24 0.236(12) 0.395(3) -0.006(6) 1 0.043(5)
C12 C 24 0.291(6) 0.331(4) -0.008(5) 1 0.043(5)
C13 C 24 0.2740(17) 0.270(3) -0.0101(19) 1 0.043(5)
H6 H 24 0.237(6) 0.334(3) -0.009(3) 1 0.043(5)
C14 C 24 0.2749(18) 0.242(3) -0.0291(15) 0.5 0.043(5)
C15 C 24 0.251(3) 0.2175(17) -0.0251(16) 0.5 0.043(5)
C16 C 24 0.249(2) 0.2753(19) 0.0128(15) 0.5 0.043(5)
H7 H 24 0.248(3) 0.298(2) 0.0276(19) 0.5 0.043(5)
C17 C 24 0.2241(19) 0.2512(19) 0.0168(14) 0.5 0.043(5)
H8 H 24 0.295(2) 0.238(4) -0.0469(18) 0.5 0.043(5)
C18 C 24 0.225(3) 0.2223(17) -0.0022(18) 1 0.043(5)
C19 C 24 0.438(4) 0.299(16) -0.005(12) 1 0.043(5)
H9 H 24 0.251(4) 0.1951(18) -0.0398(19) 0.5 0.043(5)
C20 C 24 0.288(15) 0.437(4) -0.003(11) 1 0.043(5)
H10 H 24 0.204(2) 0.255(3) 0.0346(16) 0.5 0.043(5)
C21 C 24 0.202(7) 0.165(3) 0.000(5) 1 0.043(5)
C22 C 24 0.165(4) 0.207(6) -0.000(5) 1 0.043(5)
C23 C 24 0.170(8) 0.151(6) -0.000(8) 1 0.043(5)
H11 H 24 0.143(12) 0.105(8) -0.000(12) 1 0.043(5)
C24 C 24 0.147(6) 0.177(8) -0.000(7) 1 0.043(5)
H12 H 24 0.254(8) 0.157(3) 0.000(3) 1 0.043(5)
C25 C 24 0.230(8) 0.1456(16) 0.000(4) 1 0.043(5)
C26 C 24 0.227(11) 0.1112(17) 0.000(6) 1 0.043(5)
H13 H 24 0.249(13) 0.096(2) 0.000(6) 1 0.043(5)
C27 C 24 0.167(11) 0.116(6) -0.000(10) 1 0.043(5)
C28 C 24 0.196(13) 0.097(3) -0.000(9) 1 0.043(5)
H14 H 24 0.098(8) 0.156(12) -0.000(12) 1 0.043(5)
C29 C 24 0.148(2) 0.237(7) -0.000(4) 1 0.043(5)
C30 C 24 0.114(2) 0.238(10) -0.000(6) 1 0.043(5)
C31 C 24 0.096(3) 0.209(12) -0.000(9) 1 0.043(5)
H15 H 24 0.162(3) 0.260(6) 0.000(3) 1 0.043(5)
C32 C 24 0.112(6) 0.178(11) -0.000(10) 1 0.043(5)
H16 H 24 0.101(3) 0.262(12) -0.000(6) 1 0.043(5)
C33 C 24 0.193(16) 0.059(4) -0.000(11) 1 0.043(5)
C34 C 24 0.058(3) 0.209(15) -0.000(11) 1 0.043(5)
C35 C 24 0.2726(19) 0.252(3) 0.0190(16) 0.5 0.043(5)
C36 C 24 0.248(3) 0.228(2) 0.0230(15) 0.5 0.043(5)
C37 C 24 0.2265(18) 0.2409(16) -0.0313(15) 0.5 0.043(5)
C38 C 24 0.2509(16) 0.2650(17) -0.0352(15) 0.5 0.043(5)
H17 H 24 0.291(2) 0.256(4) 0.039(2) 0.5 0.043(5)
H18 H 24 0.247(4) 0.213(2) 0.0456(16) 0.5 0.043(5)
H19 H 24 0.209(2) 0.237(2) -0.0508(18) 0.5 0.043(5)
H20 H 24 0.252(2) 0.279(2) -0.0579(16) 0.5 0.043(5)
Cm1 C 24 0.1081(17) 0.509(5) 0.490(4) 0.63(3) 0.059(7)
Dm1 D 24 0.0820(17) 0.5123(5) 0.4919(4) 0.63(3) 0.059(7)
Dm2a D 24 0.1152(17) 0.5083(5) 0.4647(4) 0.315(15) 0.059(7)
Dm3a D 24 0.1149(17) 0.4861(5) 0.5016(4) 0.315(15) 0.059(7)
Dm4a D 24 0.1204(17) 0.5289(5) 0.5022(4) 0.315(15) 0.059(7)
Dm2b D 24 0.1188(17) 0.5294(5) 0.4774(4) 0.315(15) 0.059(7)
Dm3b D 24 0.1185(17) 0.5072(5) 0.5143(4) 0.315(15) 0.059(7)
Dm4b D 24 0.1132(17) 0.4867(5) 0.4768(4) 0.315(15) 0.059(7)
Cm2 C 24 0.1647(12) 0.5689(13) 0.5827(13) 1 0.059(7)
Dm5 D 24 0.162(5) 0.548(2) 0.567(3) 1 0.059(7)
Dm6 D 24 0.155(2) 0.563(3) 0.606(2) 1 0.059(7)
Dm7 D 24 0.151(4) 0.589(3) 0.573(3) 1 0.059(7)
Dm8 D 24 0.190(2) 0.575(5) 0.585(3) 1 0.059(7)
Cm3 C 24 0.083(4) 0.585(4) 0.531(3) 0.37(3) 0.026(3)
Dm9 D 24 0.067(3) 0.564(6) 0.533(3) 0.37(3) 0.026(3)
Dm10a D 24 0.086(2) 0.592(5) 0.506(4) 0.185(15) 0.026(3)
Dm11a D 24 0.106(6) 0.580(2) 0.542(3) 0.185(15) 0.026(3)
Dm12a D 24 0.071(5) 0.605(3) 0.544(4) 0.185(15) 0.026(3)
Dm10b D 24 0.070(4) 0.605(3) 0.519(3) 0.185(15) 0.026(3)
Dm11b D 24 0.090(6) 0.593(3) 0.555(2) 0.185(15) 0.026(3)
Dm12b D 24 0.104(4) 0.579(3) 0.517(2) 0.185(15) 0.026(3)
Cm4 C 24 0.1962(11) 0.4052(14) 0.5928(15) 1 0.059(7)
Dm13 D 24 0.199(3) 0.402(3) 0.6188(16) 1 0.059(7)
Dm14 D 24 0.1753(19) 0.421(3) 0.588(3) 1 0.059(7)
Dm15 D 24 0.193(3) 0.3817(19) 0.581(3) 1 0.059(7)
Dm16 D 24 0.2179(18) 0.417(3) 0.583(3) 1 0.059(7)
Cm5 C 24 0.012(4) 0.009(4) 0.016(4) 0.1666667 0.059(7)
Dm17 D 24 0.036(4) 0.001(4) 0.025(4) 0.1666667 0.059(7)
Dm18 D 24 0.015(4) 0.020(4) -0.008(4) 0.1666667 0.059(7)
Dm19 D 24 0.002(4) 0.026(4) 0.033(4) 0.1666667 0.059(7)
Dm20 D 24 -0.003(4) -0.012(4) 0.014(4) 0.1666667 0.059(7)
Cm6 C 24 0.0753(16) 0.4172(14) 0.5003(16) 1 0.059(7)
Dm21 D 24 0.057(4) 0.433(6) 0.491(3) 1 0.059(7)
Dm22a D 24 0.090(5) 0.409(6) 0.480(4) 0.5 0.059(7)
Dm23a D 24 0.064(3) 0.397(7) 0.512(4) 0.5 0.059(7)
Dm24a D 24 0.091(5) 0.430(4) 0.517(6) 0.5 0.059(7)
Dm22b D 24 0.099(8) 0.427(4) 0.494(5) 0.5 0.059(7)
Dm23b D 24 0.073(4) 0.415(7) 0.527(6) 0.5 0.059(7)
Dm24b D 24 0.072(6) 0.393(3) 0.489(4) 0.5 0.059(7)
Cm7 C 24 0.1510(13) 0.5701(14) 0.3914(14) 1 0.059(7)
Dm25 D 24 0.148(3) 0.559(3) 0.3674(16) 1 0.059(7)
Dm26 D 24 0.1281(17) 0.568(3) 0.404(3) 1 0.059(7)
Dm27 D 24 0.158(3) 0.595(16) 0.389(3) 1 0.059(7)
Dm28 D 24 0.170(2) 0.557(3) 0.405(3) 1 0.059(7)
Cm8 C 24 0.0966(15) 0.6328(11) 0.4323(14) 1 0.059(7)
Dm29 D 24 0.078(5) 0.650(5) 0.439(3) 1 0.059(7)
Dm30 D 24 0.099(4) 0.615(2) 0.451(2) 1 0.059(7)
Dm31 D 24 0.120(3) 0.645(6) 0.429(3) 1 0.059(7)
Dm32 D 24 0.090(5) 0.621(3) 0.4095(18) 1 0.059(7)
Cm9 C 24 0.2966(18) 0.507(4) 0.502(4) 0.33(3) 0.026(3)
Dm33 D 24 0.321(7) 0.498(5) 0.498(6) 0.33(3) 0.026(3)
Dm34a D 24 0.292(6) 0.510(7) 0.528(5) 0.166(16) 0.026(3)
Dm35a D 24 0.279(4) 0.490(6) 0.491(6) 0.166(16) 0.026(3)
Dm36a D 24 0.294(5) 0.531(7) 0.490(8) 0.166(16) 0.026(3)
Dm34b D 24 0.298(6) 0.530(4) 0.515(6) 0.166(16) 0.026(3)
Dm35b D 24 0.285(7) 0.511(4) 0.478(3) 0.166(16) 0.026(3)
Dm36b D 24 0.283(5) 0.490(5) 0.516(4) 0.166(16) 0.026(3)

loop_
_geom_angle_atom_site_label_1
_geom_angle_atom_site_label_2
_geom_angle_atom_site_label_3
_geom_angle
_geom_angle_site_symmetry_1
_geom_angle_site_symmetry_3
_geom_angle_publ_flag
Cu2 Cu1 O1 89.9605 1_555 7_555 n
Cu2 Cu1 O3 70.6926 1_555 -6_465 n
Cu2 Cu1 O5 91.5771 1_555 -9_654 n
Cu2 Cu1 O8 79.1761 1_555 2_555 n
Cu2 Cu1 Dm35a 165.2779 1_555 -8_556 n
Cu2 Cu1 Dm36b 156.7334 1_555 -8_556 n
O1 Cu1 O3 89.9197 7_555 -6_465 n
O1 Cu1 O5 88.7833 7_555 -9_654 n
O1 Cu1 O8 167.292 7_555 2_555 n
O1 Cu1 Dm35a 99.4898 7_555 -8_556 n
O1 Cu1 Dm36b 69.3381 7_555 -8_556 n
O3 Cu1 O5 162.2247 -6_555 -9_654 n
O3 Cu1 O8 80.3268 -6_566 2_555 n
O3 Cu1 Dm35a 97.87 -6_566 -8_556 n
O3 Cu1 Dm36b 97.8714 -6_566 -8_556 n
O5 Cu1 O8 98.0073 -9_665 2_555 n
O5 Cu1 Dm35a 99.8292 -9_665 -8_556 n
O5 Cu1 Dm36b 98.2444 -9_665 -8_556 n
O8 Cu1 Dm35a 89.9665 2_555 -8_556 n
O8 Cu1 Dm36b 119.8273 2_555 -8_556 n
Dm35a Cu1 Dm36b 30.1553 -8_556 -8_556 n
Cu1 Cu2 O2 82.866 1_555 7_555 n
Cu1 Cu2 O4 101.1206 1_555 -6_456 n
Cu1 Cu2 O6 81.1467 1_555 -9_564 n
Cu1 Cu2 O7 93.7175 1_555 2_555 n
O2 Cu2 O4 86.9166 7_555 -6_456 n
O2 Cu2 O6 91.1188 7_555 -9_564 n
O2 Cu2 O7 171.0336 7_555 2_555 n
O4 Cu2 O6 176.7805 -6_465 -9_564 n
O4 Cu2 O7 85.6112 -6_456 2_555 n
O6 Cu2 O7 96.56 -9_555 2_555 n
Cu1 O1 C34 114.8413 9_455 1_555 n
Cu2 O2 C34 123.5933 9_455 1_555 n
Cu1 O3 C33 140.395 11_554 1_555 n
Cu2 O4 C33 99.4858 11_554 1_555 n
Cu1 O5 C20 111.4593 -7_565 1_555 n
Cu2 O6 C20 128.8655 -7_565 1_555 n
Cu2 O7 C19 108.8023 3_555 1_555 n
Cu1 O8 C19 128.5219 3_555 1_555 n
C5 N1 C12 106.6526 1_555 1_555 n
C5 N1 C13 123.744 1_555 1_555 n
C12 N1 C13 129.5901 1_555 1_555 n
C18 N2 C21 125.6357 1_555 1_555 n
C18 N2 C22 127.6558 1_555 1_555 n
C21 N2 C22 106.5327 1_555 1_555 n
C2 C1 H1 121.1279 1_555 1_555 n
C2 C1 C6 120.8307 1_555 1_555 n
H1 C1 C6 118.0404 1_555 1_555 n
C1 C2 C3 120.0625 1_555 1_555 n
C1 C2 C19 117.3667 1_555 1_555 n
C3 C2 C19 122.5707 1_555 1_555 n
C2 C3 C4 120.7065 1_555 1_555 n
C2 C3 H3 119.3112 1_555 1_555 n
C4 C3 H3 119.8996 1_555 1_555 n
C3 C4 C5 119.1347 1_555 1_555 n
C3 C4 C7 133.7805 1_555 1_555 n
C5 C4 C7 106.9232 1_555 1_555 n
N1 C5 C4 109.1457 1_555 1_555 n
N1 C5 C6 130.5232 1_555 1_555 n
C4 C5 C6 120.2889 1_555 1_555 n
C1 C6 H2 120.6066 1_555 1_555 n
C1 C6 C5 118.8675 1_555 1_555 n
H2 C6 C5 120.5143 1_555 1_555 n
C4 C7 C8 132.7279 1_555 1_555 n
C4 C7 C12 106.7734 1_555 1_555 n
C8 C7 C12 120.4903 1_555 1_555 n
C7 C8 C9 118.6887 1_555 1_555 n
C7 C8 H4 121.39 1_555 1_555 n
C9 C8 H4 119.9087 1_555 1_555 n
C8 C9 C10 119.3774 1_555 1_555 n
C8 C9 C20 120.2758 1_555 1_555 n
C10 C9 C20 120.3146 1_555 1_555 n
C9 C10 C11 121.9338 1_555 1_555 n
C9 C10 H5 119.6736 1_555 1_555 n
C11 C10 H5 118.3924 1_555 1_555 n
C10 C11 C12 117.2514 1_555 1_555 n
C10 C11 H6 119.5421 1_555 1_555 n
C12 C11 H6 123.1977 1_555 1_555 n
N1 C12 C7 110.4298 1_555 1_555 n
N1 C12 C11 127.2892 1_555 1_555 n
C7 C12 C11 122.2573 1_555 1_555 n
N1 C13 C14 129.017 1_555 1_555 n
N1 C13 C16 109.5122 1_555 1_555 n
N1 C13 C35 113.5834 1_555 1_555 n
N1 C13 C38 124.5549 1_555 1_555 n
C14 C13 C16 121.4475 1_555 1_555 n
C14 C13 C35 92.48 1_555 1_555 n
C14 C13 C38 59.283 1_555 1_555 n
C16 C13 C35 58.9572 1_555 1_555 n
C16 C13 C38 91.1523 1_555 1_555 n
C35 C13 C38 120.9989 1_555 1_555 n
C13 C14 C15 120.2991 1_555 1_555 n
C13 C14 H8 120.6403 1_555 1_555 n
C13 C14 C38 61.2817 1_555 1_555 n
C15 C14 H8 119.0068 1_555 1_555 n
C15 C14 C38 90.7035 1_555 1_555 n
H8 C14 C38 120.5145 1_555 1_555 n
C14 C15 C18 119.6023 1_555 1_555 n
C14 C15 H9 122.0545 1_555 1_555 n
C14 C15 C37 89.3941 1_555 1_555 n
C18 C15 H9 118.2901 1_555 1_555 n
C18 C15 C37 59.7258 1_555 1_555 n
H9 C15 C37 117.9855 1_555 1_555 n
C13 C16 H7 121.3585 1_555 1_555 n
C13 C16 C17 119.3318 1_555 1_555 n
C13 C16 C35 60.4194 1_555 1_555 n
H7 C16 C17 119.3037 1_555 1_555 n
H7 C16 C35 120.2394 1_555 1_555 n
C17 C16 C35 90.0638 1_555 1_555 n
C16 C17 C18 119.7066 1_555 1_555 n
C16 C17 H10 120.5023 1_555 1_555 n
C16 C17 C36 89.4575 1_555 1_555 n
C18 C17 H10 119.7906 1_555 1_555 n
C18 C17 C36 60.6699 1_555 1_555 n
H10 C17 C36 119.9161 1_555 1_555 n
N2 C18 C15 121.0556 1_555 1_555 n
N2 C18 C17 119.1955 1_555 1_555 n
N2 C18 C36 124.335 1_555 1_555 n
N2 C18 C37 115.874 1_555 1_555 n
C15 C18 C17 119.5711 1_555 1_555 n
C15 C18 C36 90.305 1_555 1_555 n
C15 C18 C37 59.3668 1_555 1_555 n
C17 C18 C36 58.6393 1_555 1_555 n
C17 C18 C37 90.8005 1_555 1_555 n
C36 C18 C37 119.7189 1_555 1_555 n
O7 C19 O8 129.4817 1_555 1_555 n
O7 C19 C2 114.0313 1_555 1_555 n
O8 C19 C2 116.4849 1_555 1_555 n
O5 C20 O6 126.7999 1_555 1_555 n
O5 C20 C9 116.4836 1_555 1_555 n
O6 C20 C9 116.6601 1_555 1_555 n
N2 C21 C23 108.7303 1_555 1_555 n
N2 C21 C25 129.6155 1_555 1_555 n
C23 C21 C25 121.6542 1_555 1_555 n
N2 C22 C24 109.3301 1_555 1_555 n
N2 C22 C29 131.1724 1_555 1_555 n
C24 C22 C29 119.4974 1_555 1_555 n
C21 C23 C24 107.8671 1_555 1_555 n
C21 C23 C27 118.5285 1_555 1_555 n
C24 C23 C27 133.6044 1_555 1_555 n
C22 C24 C23 107.5398 1_555 1_555 n
C22 C24 C32 119.3272 1_555 1_555 n
C23 C24 C32 133.1331 1_555 1_555 n
C21 C25 H12 119.8759 1_555 1_555 n
C21 C25 C26 119.7323 1_555 1_555 n
H12 C25 C26 120.3918 1_555 1_555 n
C25 C26 H13 119.6568 1_555 1_555 n
C25 C26 C28 119.5949 1_555 1_555 n
H13 C26 C28 120.7482 1_555 1_555 n
C23 C27 H11 119.5227 1_555 1_555 n
C23 C27 C28 118.3326 1_555 1_555 n
H11 C27 C28 122.1447 1_555 1_555 n
C26 C28 C27 122.1575 1_555 1_555 n
C26 C28 C33 119.1248 1_555 1_555 n
C27 C28 C33 118.7177 1_555 1_555 n
C22 C29 C30 121.2235 1_555 1_555 n
C22 C29 H15 119.1325 1_555 1_555 n
C30 C29 H15 119.644 1_555 1_555 n
C29 C30 C31 120.1428 1_555 1_555 n
C29 C30 H16 120.1276 1_555 1_555 n
C31 C30 H16 119.7296 1_555 1_555 n
C30 C31 C32 120.873 1_555 1_555 n
C30 C31 C34 121.8274 1_555 1_555 n
C32 C31 C34 117.2996 1_555 1_555 n
C24 C32 H14 120.8346 1_555 1_555 n
C24 C32 C31 118.9362 1_555 1_555 n
H14 C32 C31 120.2292 1_555 1_555 n
O3 C33 O4 128.2804 1_555 1_555 n
O3 C33 C28 114.6888 1_555 1_555 n
O4 C33 C28 116.9934 1_555 1_555 n
O1 C34 O2 128.5063 1_555 1_555 n
O1 C34 C31 114.8908 1_555 1_555 n
O2 C34 C31 116.565 1_555 1_555 n
C13 C35 C16 60.6234 1_555 1_555 n
C13 C35 C36 119.4648 1_555 1_555 n
C13 C35 H17 120.9816 1_555 1_555 n
C16 C35 C36 90.1688 1_555 1_555 n
C16 C35 H17 120.1181 1_555 1_555 n
C36 C35 H17 119.5432 1_555 1_555 n
C17 C36 C18 60.6908 1_555 1_555 n
C17 C36 C35 90.3099 1_555 1_555 n
C17 C36 H18 120.3174 1_555 1_555 n
C18 C36 C35 120.1869 1_555 1_555 n
C18 C36 H18 119.4073 1_555 1_555 n
C35 C36 H18 120.3826 1_555 1_555 n
C15 C37 C18 60.9074 1_555 1_555 n
C15 C37 C38 89.5335 1_555 1_555 n
C15 C37 H19 120.1603 1_555 1_555 n
C18 C37 C38 120.0971 1_555 1_555 n
C18 C37 H19 120.7831 1_555 1_555 n
C38 C37 H19 119.1192 1_555 1_555 n
C13 C38 C14 59.4353 1_555 1_555 n
C13 C38 C37 119.5148 1_555 1_555 n
C13 C38 H20 121.0281 1_555 1_555 n
C14 C38 C37 90.3689 1_555 1_555 n
C14 C38 H20 118.7616 1_555 1_555 n
C37 C38 H20 119.4345 1_555 1_555 n
Dm1 Cm1 Dm2a 109.5656 1_555 1_555 n
Dm1 Cm1 Dm3a 109.6379 1_555 1_555 n
Dm1 Cm1 Dm4a 109.3809 1_555 1_555 n
Dm1 Cm1 Dm2b 109.5081 1_555 1_555 n
Dm1 Cm1 Dm3b 109.606 1_555 1_555 n
Dm1 Cm1 Dm4b 109.5212 1_555 1_555 n
Dm2a Cm1 Dm3a 109.2765 1_555 1_555 n
Dm2a Cm1 Dm4a 109.4484 1_555 1_555 n
Dm2a Cm1 Dm2b 56.2911 1_555 1_555 n
Dm2a Cm1 Dm3b 140.8284 1_555 1_555 n
Dm2a Cm1 Dm4b 56.1743 1_555 1_555 n
Dm3a Cm1 Dm4a 109.5181 1_555 1_555 n
Dm3a Cm1 Dm2b 140.854 1_555 1_555 n
Dm3a Cm1 Dm3b 56.2238 1_555 1_555 n
Dm3a Cm1 Dm4b 56.1869 1_555 1_555 n
Dm4a Cm1 Dm2b 56.1725 1_555 1_555 n
Dm4a Cm1 Dm3b 56.3093 1_555 1_555 n
Dm4a Cm1 Dm4b 141.0978 1_555 1_555 n
Dm2b Cm1 Dm3b 109.3656 1_555 1_555 n
Dm2b Cm1 Dm4b 109.4414 1_555 1_555 n
Dm3b Cm1 Dm4b 109.3847 1_555 1_555 n
Cm1 Dm2a Dm2b 61.8583 1_555 1_555 n
Cm1 Dm2a Dm4b 61.9056 1_555 1_555 n
Cm1 Dm2a Dm10b 143.7617 1_555 -8_556 n
Dm2b Dm2a Dm4b 120.0196 1_555 1_555 n
Dm2b Dm2a Dm10b 105.5488 1_555 -8_556 n
Dm4b Dm2a Dm10b 132.3056 1_555 -8_556 n
Cm1 Dm3a Dm3b 61.825 1_555 1_555 n
Cm1 Dm3a Dm4b 61.8068 1_555 1_555 n
Dm3b Dm3a Dm4b 119.8912 1_555 1_555 n
Cm1 Dm4a Dm2b 61.8493 1_555 1_555 n
Cm1 Dm4a Dm3b 61.8065 1_555 1_555 n
Dm2b Dm4a Dm3b 119.8079 1_555 1_555 n
Cm1 Dm2b Dm2a 61.8506 1_555 1_555 n
Cm1 Dm2b Dm4a 61.9781 1_555 1_555 n
Dm2a Dm2b Dm4a 120.0903 1_555 1_555 n
Cm1 Dm3b Dm3a 61.9512 1_555 1_555 n
Cm1 Dm3b Dm4a 61.8842 1_555 1_555 n
Dm3a Dm3b Dm4a 120.1013 1_555 1_555 n
Cm1 Dm4b Dm2a 61.9202 1_555 1_555 n
Cm1 Dm4b Dm3a 62.0063 1_555 1_555 n
Dm2a Dm4b Dm3a 120.0884 1_555 1_555 n
Dm5 Cm2 Dm6 108.5166 1_555 1_555 n
Dm5 Cm2 Dm7 109.5961 1_555 1_555 n
Dm5 Cm2 Dm8 109.7414 1_555 1_555 n
Dm6 Cm2 Dm7 108.1743 1_555 1_555 n
Dm6 Cm2 Dm8 109.6587 1_555 1_555 n
Dm7 Cm2 Dm8 111.1004 1_555 1_555 n
Dm9 Cm3 Dm10a 110.7368 1_555 1_555 n
Dm9 Cm3 Dm11a 110.509 1_555 1_555 n
Dm9 Cm3 Dm12a 106.6022 1_555 1_555 n
Dm9 Cm3 Dm10b 109.5006 1_555 1_555 n
Dm9 Cm3 Dm11b 109.5012 1_555 1_555 n
Dm9 Cm3 Dm12b 110.2738 1_555 1_555 n
Dm10a Cm3 Dm11a 110.7897 1_555 1_555 n
Dm10a Cm3 Dm12a 108.4629 1_555 1_555 n
Dm10a Cm3 Dm10b 54.9261 1_555 1_555 n
Dm10a Cm3 Dm11b 139.676 1_555 1_555 n
Dm10a Cm3 Dm12b 56.824 1_555 1_555 n
Dm11a Cm3 Dm12a 109.6249 1_555 1_555 n
Dm11a Cm3 Dm10b 139.944 1_555 1_555 n
Dm11a Cm3 Dm11b 55.6293 1_555 1_555 n
Dm11a Cm3 Dm12b 57.8158 1_555 1_555 n
Dm12a Cm3 Dm10b 55.8743 1_555 1_555 n
Dm12a Cm3 Dm11b 56.3873 1_555 1_555 n
Dm12a Cm3 Dm12b 143.1067 1_555 1_555 n
Dm10b Cm3 Dm11b 108.2073 1_555 1_555 n
Dm10b Cm3 Dm12b 108.954 1_555 1_555 n
Dm11b Cm3 Dm12b 110.3675 1_555 1_555 n
Cm3 Dm10a Dm10b 63.7214 1_555 1_555 n
Cm3 Dm10a Dm12b 61.1974 1_555 1_555 n
Dm10b Dm10a Dm12b 121.3281 1_555 1_555 n
Cm3 Dm11a Dm11b 62.7427 1_555 1_555 n
Cm3 Dm11a Dm12b 61.0151 1_555 1_555 n
Dm11b Dm11a Dm12b 120.0143 1_555 1_555 n
Cm3 Dm12a Dm10b 62.0628 1_555 1_555 n
Cm3 Dm12a Dm11b 60.8915 1_555 1_555 n
Dm10b Dm12a Dm11b 118.0114 1_555 1_555 n
Dm2a Dm10b Cm3 141.0728 5_555 1_555 n
Dm2a Dm10b Dm10a 126.6477 5_555 1_555 n
Dm2a Dm10b Dm12a 108.6769 5_555 1_555 n
Cm3 Dm10b Dm10a 61.3525 1_555 1_555 n
Cm3 Dm10b Dm12a 62.0628 1_555 1_555 n
Dm10a Dm10b Dm12a 120.4464 1_555 1_555 n
Cm3 Dm11b Dm11a 61.628 1_555 1_555 n
Cm3 Dm11b Dm12a 62.7213 1_555 1_555 n
Cm3 Dm11b Dm26 129.6404 1_555 5_555 n
Dm11a Dm11b Dm12a 121.3223 1_555 1_555 n
Dm11a Dm11b Dm26 124.9528 1_555 5_555 n
Dm12a Dm11b Dm26 80.0305 1_555 5_555 n
Cm3 Dm12b Dm10a 61.9786 1_555 1_555 n
Cm3 Dm12b Dm11a 61.169 1_555 1_555 n
Dm10a Dm12b Dm11a 118.6293 1_555 1_555 n
Dm13 Cm4 Dm14 109.4683 1_555 1_555 n
Dm13 Cm4 Dm15 110.1632 1_555 1_555 n
Dm13 Cm4 Dm16 109.3353 1_555 1_555 n
Dm14 Cm4 Dm15 110.5584 1_555 1_555 n
Dm14 Cm4 Dm16 108.1123 1_555 1_555 n
Dm15 Cm4 Dm16 109.165 1_555 1_555 n
Cm5 Cm5 Cm5 60.0 2_555 3_555 n
Cm5 Cm5 Cm5 78.6901 2_555 -1_555 n
Cm5 Cm5 Cm5 90.0 2_555 -2_555 n
Cm5 Cm5 Cm5 84.2608 2_555 -3_555 n
Cm5 Cm5 Dm17 87.767 2_555 1_555 n
Cm5 Cm5 Dm17 34.3503 2_555 2_555 n
Cm5 Cm5 Dm17 124.5531 2_555 3_555 n
Cm5 Cm5 Dm18 21.2697 2_555 1_555 n
Cm5 Cm5 Dm18 119.479 2_555 2_555 n
Cm5 Cm5 Dm18 94.2519 2_555 3_555 n
Cm5 Cm5 Dm18 113.5617 2_555 -1_555 n
Cm5 Cm5 Dm19 118.8267 2_555 1_555 n
Cm5 Cm5 Dm19 91.9198 2_555 2_555 n
Cm5 Cm5 Dm19 32.3909 2_555 3_555 n
Cm5 Cm5 Dm20 119.3092 2_555 1_555 n
Cm5 Cm5 Dm20 50.2295 2_555 2_555 n
Cm5 Cm5 Dm20 78.7614 2_555 3_555 n
Cm5 Cm5 Dm20 47.4595 2_555 -1_555 n
Cm5 Cm5 Dm20 113.8906 2_555 -2_555 n
Cm5 Cm5 Dm20 84.445 2_555 -3_555 n
Cm5 Cm5 Cm5 78.6901 3_555 -1_555 n
Cm5 Cm5 Cm5 84.2608 3_555 -2_555 n
Cm5 Cm5 Cm5 90.0 3_555 -3_555 n
Cm5 Cm5 Dm17 135.2352 3_555 1_555 n
Cm5 Cm5 Dm17 43.2415 3_555 2_555 n
Cm5 Cm5 Dm17 74.2718 3_555 3_555 n
Cm5 Cm5 Dm18 44.151 3_555 1_555 n
Cm5 Cm5 Dm18 61.9506 3_555 2_555 n
Cm5 Cm5 Dm18 149.1833 3_555 3_555 n
Cm5 Cm5 Dm18 105.0002 3_555 -1_555 n
Cm5 Cm5 Dm19 68.8002 3_555 1_555 n
Cm5 Cm5 Dm19 136.6728 3_555 2_555 n
Cm5 Cm5 Dm19 47.1553 3_555 3_555 n
Cm5 Cm5 Dm20 114.9709 3_555 1_555 n
Cm5 Cm5 Dm20 85.1946 3_555 2_555 n
Cm5 Cm5 Dm20 46.6952 3_555 3_555 n
Cm5 Cm5 Dm20 51.6333 3_555 -1_555 n
Cm5 Cm5 Dm20 77.0537 3_555 -2_555 n
Cm5 Cm5 Dm20 118.6595 3_555 -3_555 n
Cm5 Cm5 Cm5 11.3099 -1_555 -2_555 n
Cm5 Cm5 Cm5 11.3099 -1_555 -3_555 n
Cm5 Cm5 Dm17 127.6844 -1_555 1_555 n
Cm5 Cm5 Dm17 102.4941 -1_555 2_555 n
Cm5 Cm5 Dm17 122.8928 -1_555 3_555 n
Cm5 Cm5 Dm18 64.7042 -1_555 1_555 n
Cm5 Cm5 Dm18 74.8321 -1_555 2_555 n
Cm5 Cm5 Dm18 79.8103 -1_555 3_555 n
Cm5 Cm5 Dm18 36.4621 -1_555 -1_555 n
Cm5 Cm5 Dm19 122.2821 -1_555 1_555 n
Cm5 Cm5 Dm19 130.9294 -1_555 2_555 n
Cm5 Cm5 Dm19 103.5611 -1_555 3_555 n
Cm5 Cm5 Dm20 45.0594 -1_555 1_555 n
Cm5 Cm5 Dm20 37.3855 -1_555 2_555 n
Cm5 Cm5 Dm20 36.4735 -1_555 3_555 n
Cm5 Cm5 Dm20 35.6132 -1_555 -1_555 n
Cm5 Cm5 Dm20 43.393 -1_555 -2_555 n
Cm5 Cm5 Dm20 44.2565 -1_555 -3_555 n
Cm5 Cm5 Cm5 11.4783 -2_555 -3_555 n
Cm5 Cm5 Dm17 129.1395 -2_555 1_555 n
Cm5 Cm5 Dm17 112.6899 -2_555 2_555 n
Cm5 Cm5 Dm17 116.1288 -2_555 3_555 n
Cm5 Cm5 Dm18 75.5593 -2_555 1_555 n
Cm5 Cm5 Dm18 68.577 -2_555 2_555 n
Cm5 Cm5 Dm18 78.7412 -2_555 3_555 n
Cm5 Cm5 Dm18 25.8256 -2_555 -1_555 n
Cm5 Cm5 Dm19 116.6303 -2_555 1_555 n
Cm5 Cm5 Dm19 131.407 -2_555 2_555 n
Cm5 Cm5 Dm19 114.0798 -2_555 3_555 n
Cm5 Cm5 Dm20 35.0883 -2_555 1_555 n
Cm5 Cm5 Dm20 46.9716 -2_555 2_555 n
Cm5 Cm5 Dm20 38.6406 -2_555 3_555 n
Cm5 Cm5 Dm20 46.0648 -2_555 -1_555 n
Cm5 Cm5 Dm20 34.7097 -2_555 -2_555 n
Cm5 Cm5 Dm20 44.6799 -2_555 -3_555 n
Cm5 Cm5 Dm17 118.778 -3_555 1_555 n
Cm5 Cm5 Dm17 111.4887 -3_555 2_555 n
Cm5 Cm5 Dm17 127.4478 -3_555 3_555 n
Cm5 Cm5 Dm18 73.0071 -3_555 1_555 n
Cm5 Cm5 Dm18 80.0503 -3_555 2_555 n
Cm5 Cm5 Dm18 69.3796 -3_555 3_555 n
Cm5 Cm5 Dm18 29.315 -3_555 -1_555 n
Cm5 Cm5 Dm19 128.0966 -3_555 1_555 n
Cm5 Cm5 Dm19 121.5077 -3_555 2_555 n
Cm5 Cm5 Dm19 112.0323 -3_555 3_555 n
Cm5 Cm5 Dm20 36.4096 -3_555 1_555 n
Cm5 Cm5 Dm20 37.4816 -3_555 2_555 n
Cm5 Cm5 Dm20 46.9308 -3_555 3_555 n
Cm5 Cm5 Dm20 45.1763 -3_555 -1_555 n
Cm5 Cm5 Dm20 45.8738 -3_555 -2_555 n
Cm5 Cm5 Dm20 34.2767 -3_555 -3_555 n
Dm17 Cm5 Dm17 92.4841 1_555 2_555 n
Dm17 Cm5 Dm17 106.4538 1_555 3_555 n
Dm17 Cm5 Dm18 108.9762 1_555 1_555 n
Dm17 Cm5 Dm18 149.5242 1_555 2_555 n
Dm17 Cm5 Dm18 50.8447 1_555 3_555 n
Dm17 Cm5 Dm18 116.718 1_555 -1_555 n
Dm17 Cm5 Dm19 108.5994 1_555 1_555 n
Dm17 Cm5 Dm19 4.7279 1_555 2_555 n
Dm17 Cm5 Dm19 88.7654 1_555 3_555 n
Dm17 Cm5 Dm20 107.5864 1_555 1_555 n
Dm17 Cm5 Dm20 97.5707 1_555 2_555 n
Dm17 Cm5 Dm20 160.9043 1_555 3_555 n
Dm17 Cm5 Dm20 127.1317 1_555 -1_555 n
Dm17 Cm5 Dm20 147.6431 1_555 -2_555 n
Dm17 Cm5 Dm20 84.5806 1_555 -3_555 n
Dm17 Cm5 Dm17 90.6747 2_555 3_555 n
Dm17 Cm5 Dm18 38.5873 2_555 1_555 n
Dm17 Cm5 Dm18 102.8129 2_555 2_555 n
Dm17 Cm5 Dm18 122.6324 2_555 3_555 n
Dm17 Cm5 Dm18 138.4651 2_555 -1_555 n
Dm17 Cm5 Dm19 85.1351 2_555 1_555 n
Dm17 Cm5 Dm19 94.6508 2_555 2_555 n
Dm17 Cm5 Dm19 4.0655 2_555 3_555 n
Dm17 Cm5 Dm20 147.5528 2_555 1_555 n
Dm17 Cm5 Dm20 83.1511 2_555 2_555 n
Dm17 Cm5 Dm20 84.0358 2_555 3_555 n
Dm17 Cm5 Dm20 66.8812 2_555 -1_555 n
Dm17 Cm5 Dm20 119.1192 2_555 -2_555 n
Dm17 Cm5 Dm20 118.7614 2_555 -3_555 n
Dm17 Cm5 Dm18 117.0653 3_555 1_555 n
Dm17 Cm5 Dm18 48.0706 3_555 2_555 n
Dm17 Cm5 Dm18 136.4319 3_555 3_555 n
Dm17 Cm5 Dm18 106.8705 3_555 -1_555 n
Dm17 Cm5 Dm19 5.8763 3_555 1_555 n
Dm17 Cm5 Dm19 102.1928 3_555 2_555 n
Dm17 Cm5 Dm19 93.3051 3_555 3_555 n
Dm17 Cm5 Dm20 107.004 3_555 1_555 n
Dm17 Cm5 Dm20 155.4421 3_555 2_555 n
Dm17 Cm5 Dm20 92.3865 3_555 3_555 n
Dm17 Cm5 Dm20 121.0978 3_555 -1_555 n
Dm17 Cm5 Dm20 81.5899 3_555 -2_555 n
Dm17 Cm5 Dm20 148.512 3_555 -3_555 n
Dm18 Cm5 Dm18 99.1674 1_555 2_555 n
Dm18 Cm5 Dm18 106.1434 1_555 3_555 n
Dm18 Cm5 Dm18 101.1663 1_555 -1_555 n
Dm18 Cm5 Dm19 111.2717 1_555 1_555 n
Dm18 Cm5 Dm19 113.1759 1_555 2_555 n
Dm18 Cm5 Dm19 39.0501 1_555 3_555 n
Dm18 Cm5 Dm20 109.3604 1_555 1_555 n
Dm18 Cm5 Dm20 47.6929 1_555 2_555 n
Dm18 Cm5 Dm20 57.8126 1_555 3_555 n
Dm18 Cm5 Dm20 29.7275 1_555 -1_555 n
Dm18 Cm5 Dm20 93.839 1_555 -2_555 n
Dm18 Cm5 Dm20 85.1788 1_555 -3_555 n
Dm18 Cm5 Dm18 131.681 2_555 3_555 n
Dm18 Cm5 Dm18 67.1299 2_555 -1_555 n
Dm18 Cm5 Dm19 48.0585 2_555 1_555 n
Dm18 Cm5 Dm19 144.8034 2_555 2_555 n
Dm18 Cm5 Dm19 106.8738 2_555 3_555 n
Dm18 Cm5 Dm20 72.4433 2_555 1_555 n
Dm18 Cm5 Dm20 110.1891 2_555 2_555 n
Dm18 Cm5 Dm20 48.8401 2_555 3_555 n
Dm18 Cm5 Dm20 83.3039 2_555 -1_555 n
Dm18 Cm5 Dm20 35.3284 2_555 -2_555 n
Dm18 Cm5 Dm20 109.7712 2_555 -3_555 n
Dm18 Cm5 Dm18 67.9924 3_555 -1_555 n
Dm18 Cm5 Dm19 141.9897 3_555 1_555 n
Dm18 Cm5 Dm19 52.6912 3_555 2_555 n
Dm18 Cm5 Dm19 118.7989 3_555 3_555 n
Dm18 Cm5 Dm20 60.6102 3_555 1_555 n
Dm18 Cm5 Dm20 64.4207 3_555 2_555 n
Dm18 Cm5 Dm20 116.2386 3_555 3_555 n
Dm18 Cm5 Dm20 99.0383 3_555 -1_555 n
Dm18 Cm5 Dm20 101.591 3_555 -2_555 n
Dm18 Cm5 Dm20 35.6354 3_555 -3_555 n
Dm18 Cm5 Dm19 109.9426 -1_555 1_555 n
Dm18 Cm5 Dm19 116.8849 -1_555 2_555 n
Dm18 Cm5 Dm19 139.8991 -1_555 3_555 n
Dm18 Cm5 Dm20 10.132 -1_555 1_555 n
Dm18 Cm5 Dm20 65.1809 -1_555 2_555 n
Dm18 Cm5 Dm20 58.5046 -1_555 3_555 n
Dm18 Cm5 Dm20 71.8593 -1_555 -1_555 n
Dm18 Cm5 Dm20 33.6416 -1_555 -2_555 n
Dm18 Cm5 Dm20 43.7852 -1_555 -3_555 n
Dm19 Cm5 Dm19 104.5601 1_555 2_555 n
Dm19 Cm5 Dm19 87.8778 1_555 3_555 n
Dm19 Cm5 Dm20 110.9512 1_555 1_555 n
Dm19 Cm5 Dm20 151.714 1_555 2_555 n
Dm19 Cm5 Dm20 89.8581 1_555 3_555 n
Dm19 Cm5 Dm20 116.7691 1_555 -1_555 n
Dm19 Cm5 Dm20 82.64 1_555 -2_555 n
Dm19 Cm5 Dm20 152.8266 1_555 -3_555 n
Dm19 Cm5 Dm19 91.0615 2_555 3_555 n
Dm19 Cm5 Dm20 107.3985 2_555 1_555 n
Dm19 Cm5 Dm20 101.9862 2_555 2_555 n
Dm19 Cm5 Dm20 165.3844 2_555 3_555 n
Dm19 Cm5 Dm20 131.8597 2_555 -1_555 n
Dm19 Cm5 Dm20 146.1045 2_555 -2_555 n
Dm19 Cm5 Dm20 87.2311 2_555 -3_555 n
Dm19 Cm5 Dm20 148.4104 3_555 1_555 n
Dm19 Cm5 Dm20 82.0116 3_555 2_555 n
Dm19 Cm5 Dm20 87.03 3_555 3_555 n
Dm19 Cm5 Dm20 68.0452 3_555 -1_555 n
Dm19 Cm5 Dm20 122.5773 3_555 -2_555 n
Dm19 Cm5 Dm20 116.7519 3_555 -3_555 n
Dm20 Cm5 Dm20 69.4024 1_555 2_555 n
Dm20 Cm5 Dm20 68.595 1_555 3_555 n
Dm20 Cm5 Dm20 80.6726 1_555 -1_555 n
Dm20 Cm5 Dm20 41.3846 1_555 -2_555 n
Dm20 Cm5 Dm20 41.9003 1_555 -3_555 n
Dm20 Cm5 Dm20 63.3983 2_555 3_555 n
Dm20 Cm5 Dm20 35.0879 2_555 -1_555 n
Dm20 Cm5 Dm20 80.7785 2_555 -2_555 n
Dm20 Cm5 Dm20 37.4866 2_555 -3_555 n
Dm20 Cm5 Dm20 34.8369 3_555 -1_555 n
Dm20 Cm5 Dm20 36.8115 3_555 -2_555 n
Dm20 Cm5 Dm20 80.73 3_555 -3_555 n
Dm20 Cm5 Dm20 66.6852 -1_555 -2_555 n
Dm20 Cm5 Dm20 67.2846 -1_555 -3_555 n
Dm20 Cm5 Dm20 74.5416 -2_555 -3_555 n
Cm5 Dm17 Cm5 17.9612 1_555 2_555 n
Cm5 Dm17 Cm5 10.4145 1_555 3_555 n
Cm5 Dm17 Dm18 44.2606 1_555 3_555 n
Cm5 Dm17 Dm19 37.1317 1_555 2_555 n
Cm5 Dm17 Dm20 47.1992 1_555 -3_555 n
Cm5 Dm17 Cm5 12.2055 2_555 3_555 n
Cm5 Dm17 Dm18 49.168 2_555 3_555 n
Cm5 Dm17 Dm19 53.4934 2_555 2_555 n
Cm5 Dm17 Dm20 48.1241 2_555 -3_555 n
Cm5 Dm17 Dm18 52.4443 3_555 3_555 n
Cm5 Dm17 Dm19 41.6879 3_555 2_555 n
Cm5 Dm17 Dm20 53.8283 3_555 -3_555 n
Dm18 Dm17 Dm19 65.2743 3_555 2_555 n
Dm18 Dm17 Dm20 9.5398 3_555 -3_555 n
Dm19 Dm17 Dm20 72.8792 2_555 -3_555 n
Cm5 Dm18 Cm5 9.547 1_555 2_555 n
Cm5 Dm18 Cm5 16.37 1_555 3_555 n
Cm5 Dm18 Cm5 78.8337 1_555 -1_555 n
Cm5 Dm18 Dm17 88.9684 1_555 2_555 n
Cm5 Dm18 Dm18 35.0154 1_555 2_555 n
Cm5 Dm18 Dm18 29.6095 1_555 3_555 n
Cm5 Dm18 Dm18 83.2271 1_555 -2_555 n
Cm5 Dm18 Dm18 86.0456 1_555 -3_555 n
Cm5 Dm18 Dm19 82.9943 1_555 3_555 n
Cm5 Dm18 Dm20 75.0661 1_555 2_555 n
Cm5 Dm18 Dm20 69.0523 1_555 3_555 n
Cm5 Dm18 Dm20 92.762 1_555 -1_555 n
Cm5 Dm18 Dm20 47.233 1_555 -3_555 n
Cm5 Dm18 Cm5 23.7975 2_555 3_555 n
Cm5 Dm18 Cm5 84.7948 2_555 -1_555 n
Cm5 Dm18 Dm17 84.8947 2_555 2_555 n
Cm5 Dm18 Dm18 44.2471 2_555 2_555 n
Cm5 Dm18 Dm18 25.7274 2_555 3_555 n
Cm5 Dm18 Dm18 84.4112 2_555 -2_555 n
Cm5 Dm18 Dm18 94.6957 2_555 -3_555 n
Cm5 Dm18 Dm19 78.0398 2_555 3_555 n
Cm5 Dm18 Dm20 74.8363 2_555 2_555 n
Cm5 Dm18 Dm20 78.4371 2_555 3_555 n
Cm5 Dm18 Dm20 99.7952 2_555 -1_555 n
Cm5 Dm18 Dm20 47.4807 2_555 -3_555 n
Cm5 Dm18 Cm5 82.1081 3_555 -1_555 n
Cm5 Dm18 Dm17 82.7614 3_555 2_555 n
Cm5 Dm18 Dm18 22.5916 3_555 2_555 n
Cm5 Dm18 Dm18 45.8171 3_555 3_555 n
Cm5 Dm18 Dm18 94.1546 3_555 -2_555 n
Cm5 Dm18 Dm18 81.5242 3_555 -3_555 n
Cm5 Dm18 Dm19 78.7375 3_555 3_555 n
Cm5 Dm18 Dm20 87.9235 3_555 2_555 n
Cm5 Dm18 Dm20 61.4052 3_555 3_555 n
Cm5 Dm18 Dm20 92.7615 3_555 -1_555 n
Cm5 Dm18 Dm20 60.6234 3_555 -3_555 n
Cm5 Dm18 Dm17 162.5204 -1_555 2_555 n
Cm5 Dm18 Dm18 68.4964 -1_555 2_555 n
Cm5 Dm18 Dm18 70.5235 -1_555 3_555 n
Cm5 Dm18 Dm18 31.3459 -1_555 -2_555 n
Cm5 Dm18 Dm18 27.5964 -1_555 -3_555 n
Cm5 Dm18 Dm19 160.8257 -1_555 3_555 n
Cm5 Dm18 Dm20 39.7695 -1_555 2_555 n
Cm5 Dm18 Dm20 40.5732 -1_555 3_555 n
Cm5 Dm18 Dm20 16.9483 -1_555 -1_555 n
Cm5 Dm18 Dm20 47.5178 -1_555 -3_555 n
Dm17 Dm18 Dm18 94.3501 2_555 2_555 n
Dm17 Dm18 Dm18 104.4647 2_555 3_555 n
Dm17 Dm18 Dm18 159.6381 2_555 -2_555 n
Dm17 Dm18 Dm18 140.2246 2_555 -3_555 n
Dm17 Dm18 Dm19 8.7745 2_555 3_555 n
Dm17 Dm18 Dm20 147.9458 2_555 2_555 n
Dm17 Dm18 Dm20 123.1152 2_555 3_555 n
Dm17 Dm18 Dm20 157.6458 2_555 -1_555 n
Dm17 Dm18 Dm20 129.3181 2_555 -3_555 n
Dm18 Dm18 Dm18 60.0 2_555 3_555 n
Dm18 Dm18 Dm18 90.0 2_555 -2_555 n
Dm18 Dm18 Dm18 60.9423 2_555 -3_555 n
Dm18 Dm18 Dm19 93.0154 2_555 3_555 n
Dm18 Dm18 Dm20 88.2568 2_555 2_555 n
Dm18 Dm18 Dm20 39.7027 2_555 3_555 n
Dm18 Dm18 Dm20 74.9879 2_555 -1_555 n
Dm18 Dm18 Dm20 65.3545 2_555 -3_555 n
Dm18 Dm18 Dm18 60.9423 3_555 -2_555 n
Dm18 Dm18 Dm18 90.0 3_555 -3_555 n
Dm18 Dm18 Dm19 96.2785 3_555 3_555 n
Dm18 Dm18 Dm20 50.2101 3_555 2_555 n
Dm18 Dm18 Dm20 81.7234 3_555 3_555 n
Dm18 Dm18 Dm20 87.3919 3_555 -1_555 n
Dm18 Dm18 Dm20 24.8801 3_555 -3_555 n
Dm18 Dm18 Dm18 58.1155 -2_555 -3_555 n
Dm18 Dm18 Dm19 151.2531 -2_555 3_555 n
Dm18 Dm18 Dm20 12.2094 -2_555 2_555 n
Dm18 Dm18 Dm20 71.3193 -2_555 3_555 n
Dm18 Dm18 Dm20 42.1636 -2_555 -1_555 n
Dm18 Dm18 Dm20 36.9625 -2_555 -3_555 n
Dm18 Dm18 Dm19 145.2473 -3_555 3_555 n
Dm18 Dm18 Dm20 67.3395 -3_555 2_555 n
Dm18 Dm18 Dm20 21.9038 -3_555 3_555 n
Dm18 Dm18 Dm20 18.4429 -3_555 -1_555 n
Dm18 Dm18 Dm20 71.1634 -3_555 -3_555 n
Dm19 Dm18 Dm20 139.3297 3_555 2_555 n
Dm19 Dm18 Dm20 125.8393 3_555 3_555 n
Dm19 Dm18 Dm20 163.6466 3_555 -1_555 n
Dm19 Dm18 Dm20 121.0238 3_555 -3_555 n
Dm20 Dm18 Dm20 77.2452 2_555 3_555 n
Dm20 Dm18 Dm20 52.9335 2_555 -1_555 n
Dm20 Dm18 Dm20 27.8341 2_555 -3_555 n
Dm20 Dm18 Dm20 38.8341 3_555 -1_555 n
Dm20 Dm18 Dm20 70.2862 3_555 -3_555 n
Dm20 Dm18 Dm20 64.4044 -1_555 -3_555 n
Cm5 Dm19 Cm5 14.018 1_555 2_555 n
Cm5 Dm19 Cm5 19.28 1_555 3_555 n
Cm5 Dm19 Dm17 120.6303 1_555 3_555 n
Cm5 Dm19 Dm18 53.204 1_555 2_555 n
Cm5 Dm19 Dm20 49.8391 1_555 -2_555 n
Cm5 Dm19 Cm5 10.9362 2_555 3_555 n
Cm5 Dm19 Dm17 134.2466 2_555 3_555 n
Cm5 Dm19 Dm18 57.9556 2_555 2_555 n
Cm5 Dm19 Dm20 56.4542 2_555 -2_555 n
Cm5 Dm19 Dm17 138.1403 3_555 3_555 n
Cm5 Dm19 Dm18 49.269 3_555 2_555 n
Cm5 Dm19 Dm20 48.9084 3_555 -2_555 n
Dm17 Dm19 Dm18 105.9511 3_555 2_555 n
Dm17 Dm19 Dm20 101.927 3_555 -2_555 n
Dm18 Dm19 Dm20 7.216 2_555 -2_555 n
Cm5 Dm20 Cm5 13.9956 1_555 2_555 n
Cm5 Dm20 Cm5 14.7996 1_555 3_555 n
Cm5 Dm20 Cm5 99.3274 1_555 -1_555 n
Cm5 Dm20 Cm5 110.635 1_555 -2_555 n
Cm5 Dm20 Cm5 108.8806 1_555 -3_555 n
Cm5 Dm20 Dm17 158.6165 1_555 -2_555 n
Cm5 Dm20 Dm18 46.1514 1_555 2_555 n
Cm5 Dm20 Dm18 44.5534 1_555 3_555 n
Cm5 Dm20 Dm18 152.9197 1_555 -1_555 n
Cm5 Dm20 Dm18 87.9009 1_555 -2_555 n
Cm5 Dm20 Dm19 154.4951 1_555 -3_555 n
Cm5 Dm20 Dm20 62.0789 1_555 2_555 n
Cm5 Dm20 Dm20 63.2347 1_555 3_555 n
Cm5 Dm20 Dm20 56.2003 1_555 -1_555 n
Cm5 Dm20 Dm20 72.4525 1_555 -2_555 n
Cm5 Dm20 Dm20 70.5811 1_555 -3_555 n
Cm5 Dm20 Cm5 16.044 2_555 3_555 n
Cm5 Dm20 Cm5 87.0044 2_555 -1_555 n
Cm5 Dm20 Cm5 99.27 2_555 -2_555 n
Cm5 Dm20 Cm5 95.4856 2_555 -3_555 n
Cm5 Dm20 Dm17 145.7474 2_555 -2_555 n
Cm5 Dm20 Dm18 53.1351 2_555 2_555 n
Cm5 Dm20 Dm18 43.2363 2_555 3_555 n
Cm5 Dm20 Dm18 143.6078 2_555 -1_555 n
Cm5 Dm20 Dm18 73.9776 2_555 -2_555 n
Cm5 Dm20 Dm19 142.4491 2_555 -3_555 n
Cm5 Dm20 Dm20 48.1703 2_555 2_555 n
Cm5 Dm20 Dm20 57.5661 2_555 3_555 n
Cm5 Dm20 Dm20 44.2565 2_555 -1_555 n
Cm5 Dm20 Dm20 73.8912 2_555 -2_555 n
Cm5 Dm20 Dm20 59.7865 2_555 -3_555 n
Cm5 Dm20 Cm5 87.8522 3_555 -1_555 n
Cm5 Dm20 Cm5 97.8385 3_555 -2_555 n
Cm5 Dm20 Cm5 99.2215 3_555 -3_555 n
Cm5 Dm20 Dm17 145.8818 3_555 -2_555 n
Cm5 Dm20 Dm18 37.1421 3_555 2_555 n
Cm5 Dm20 Dm18 57.241 3_555 3_555 n
Cm5 Dm20 Dm18 138.2907 3_555 -1_555 n
Cm5 Dm20 Dm18 83.9177 3_555 -2_555 n
Cm5 Dm20 Dm19 141.109 3_555 -3_555 n
Cm5 Dm20 Dm20 59.0356 3_555 2_555 n
Cm5 Dm20 Dm20 48.5187 3_555 3_555 n
Cm5 Dm20 Dm20 45.464 3_555 -1_555 n
Cm5 Dm20 Dm20 59.2523 3_555 -2_555 n
Cm5 Dm20 Dm20 75.1891 3_555 -3_555 n
Cm5 Dm20 Cm5 13.8809 -1_555 -2_555 n
Cm5 Dm20 Cm5 14.476 -1_555 -3_555 n
Cm5 Dm20 Dm17 59.2905 -1_555 -2_555 n
Cm5 Dm20 Dm18 93.5007 -1_555 2_555 n
Cm5 Dm20 Dm18 107.8203 -1_555 3_555 n
Cm5 Dm20 Dm18 57.5105 -1_555 -1_555 n
Cm5 Dm20 Dm18 36.0727 -1_555 -2_555 n
Cm5 Dm20 Dm19 55.5006 -1_555 -3_555 n
Cm5 Dm20 Dm20 50.0081 -1_555 2_555 n
Cm5 Dm20 Dm20 48.8966 -1_555 3_555 n
Cm5 Dm20 Dm20 43.1271 -1_555 -1_555 n
Cm5 Dm20 Dm20 69.7229 -1_555 -2_555 n
Cm5 Dm20 Dm20 71.2719 -1_555 -3_555 n
Cm5 Dm20 Cm5 18.5013 -2_555 -3_555 n
Cm5 Dm20 Dm17 48.2202 -2_555 -2_555 n
Cm5 Dm20 Dm18 95.6416 -2_555 2_555 n
Cm5 Dm20 Dm18 121.4392 -2_555 3_555 n
Cm5 Dm20 Dm18 44.5694 -2_555 -1_555 n
Cm5 Dm20 Dm18 47.5882 -2_555 -2_555 n
Cm5 Dm20 Dm19 43.8605 -2_555 -3_555 n
Cm5 Dm20 Dm20 63.8187 -2_555 2_555 n
Cm5 Dm20 Dm20 53.5212 -2_555 3_555 n
Cm5 Dm20 Dm20 55.0134 -2_555 -1_555 n
Cm5 Dm20 Dm20 67.5185 -2_555 -2_555 n
Cm5 Dm20 Dm20 83.2611 -2_555 -3_555 n
Cm5 Dm20 Dm17 50.286 -3_555 -2_555 n
Cm5 Dm20 Dm18 107.9723 -3_555 2_555 n
Cm5 Dm20 Dm18 106.5889 -3_555 3_555 n
Cm5 Dm20 Dm18 51.9101 -3_555 -1_555 n
Cm5 Dm20 Dm18 30.9283 -3_555 -2_555 n
Cm5 Dm20 Dm19 47.521 -3_555 -3_555 n
Cm5 Dm20 Dm20 51.9372 -3_555 2_555 n
Cm5 Dm20 Dm20 63.3067 -3_555 3_555 n
Cm5 Dm20 Dm20 53.7575 -3_555 -1_555 n
Cm5 Dm20 Dm20 83.402 -3_555 -2_555 n
Cm5 Dm20 Dm20 66.1628 -3_555 -3_555 n
Dm17 Dm20 Dm18 128.5573 -2_555 2_555 n
Dm17 Dm20 Dm18 137.4434 -2_555 3_555 n
Dm17 Dm20 Dm18 12.8145 -2_555 -1_555 n
Dm17 Dm20 Dm18 74.6634 -2_555 -2_555 n
Dm17 Dm20 Dm19 5.1938 -2_555 -3_555 n
Dm17 Dm20 Dm20 99.9337 -2_555 2_555 n
Dm17 Dm20 Dm20 98.4818 -2_555 3_555 n
Dm17 Dm20 Dm20 102.4173 -2_555 -1_555 n
Dm17 Dm20 Dm20 97.54 -2_555 -2_555 n
Dm17 Dm20 Dm20 100.0473 -2_555 -3_555 n
Dm18 Dm20 Dm18 90.0872 2_555 3_555 n
Dm18 Dm20 Dm18 115.9326 2_555 -1_555 n
Dm18 Dm20 Dm18 109.7138 2_555 -2_555 n
Dm18 Dm20 Dm19 123.8368 2_555 -3_555 n
Dm18 Dm20 Dm20 89.8739 2_555 2_555 n
Dm18 Dm20 Dm20 44.802 2_555 3_555 n
Dm18 Dm20 Dm20 64.6273 2_555 -1_555 n
Dm18 Dm20 Dm20 31.5721 2_555 -2_555 n
Dm18 Dm20 Dm20 111.7675 2_555 -3_555 n
Dm18 Dm20 Dm18 149.3477 3_555 -1_555 n
Dm18 Dm20 Dm18 75.698 3_555 -2_555 n
Dm18 Dm20 Dm19 140.2456 3_555 -3_555 n
Dm18 Dm20 Dm20 57.9528 3_555 2_555 n
Dm18 Dm20 Dm20 99.1366 3_555 3_555 n
Dm18 Dm20 Dm20 76.3521 3_555 -1_555 n
Dm18 Dm20 Dm20 116.4919 3_555 -2_555 n
Dm18 Dm20 Dm20 41.7773 3_555 -3_555 n
Dm18 Dm20 Dm18 80.132 -1_555 -2_555 n
Dm18 Dm20 Dm19 9.1374 -1_555 -3_555 n
Dm18 Dm20 Dm20 103.7409 -1_555 2_555 n
Dm18 Dm20 Dm20 89.7732 -1_555 3_555 n
Dm18 Dm20 Dm20 99.4675 -1_555 -1_555 n
Dm18 Dm20 Dm20 85.2892 -1_555 -2_555 n
Dm18 Dm20 Dm20 109.5938 -1_555 -3_555 n
Dm18 Dm20 Dm19 73.6247 -2_555 -3_555 n
Dm18 Dm20 Dm20 25.8224 -2_555 2_555 n
Dm18 Dm20 Dm20 69.7726 -2_555 3_555 n
Dm18 Dm20 Dm20 45.0866 -2_555 -1_555 n
Dm18 Dm20 Dm20 98.3995 -2_555 -2_555 n
Dm18 Dm20 Dm20 35.674 -2_555 -3_555 n
Dm19 Dm20 Dm20 98.3269 -3_555 2_555 n
Dm19 Dm20 Dm20 93.3919 -3_555 3_555 n
Dm19 Dm20 Dm20 98.5279 -3_555 -1_555 n
Dm19 Dm20 Dm20 92.6249 -3_555 -2_555 n
Dm19 Dm20 Dm20 101.1791 -3_555 -3_555 n
Dm20 Dm20 Dm20 60.0 2_555 3_555 n
Dm20 Dm20 Dm20 30.0474 2_555 -1_555 n
Dm20 Dm20 Dm20 90.0 2_555 -2_555 n
Dm20 Dm20 Dm20 30.1887 2_555 -3_555 n
Dm20 Dm20 Dm20 30.0474 3_555 -1_555 n
Dm20 Dm20 Dm20 30.1887 3_555 -2_555 n
Dm20 Dm20 Dm20 90.0 3_555 -3_555 n
Dm20 Dm20 Dm20 59.9526 -1_555 -2_555 n
Dm20 Dm20 Dm20 59.9526 -1_555 -3_555 n
Dm20 Dm20 Dm20 119.6227 -2_555 -3_555 n
Dm21 Cm6 Dm22a 107.8843 1_555 1_555 n
Dm21 Cm6 Dm23a 109.2218 1_555 1_555 n
Dm21 Cm6 Dm24a 110.6996 1_555 1_555 n
Dm21 Cm6 Dm22b 108.7841 1_555 1_555 n
Dm21 Cm6 Dm23b 110.241 1_555 1_555 n
Dm21 Cm6 Dm24b 108.1262 1_555 1_555 n
Dm22a Cm6 Dm23a 110.3628 1_555 1_555 n
Dm22a Cm6 Dm24a 107.9342 1_555 1_555 n
Dm22a Cm6 Dm22b 55.3537 1_555 1_555 n
Dm22a Cm6 Dm23b 141.8706 1_555 1_555 n
Dm22a Cm6 Dm24b 57.6901 1_555 1_555 n
Dm23a Cm6 Dm24a 110.6918 1_555 1_555 n
Dm23a Cm6 Dm22b 141.9681 1_555 1_555 n
Dm23a Cm6 Dm23b 56.7047 1_555 1_555 n
Dm23a Cm6 Dm24b 55.6394 1_555 1_555 n
Dm24a Cm6 Dm22b 55.5375 1_555 1_555 n
Dm24a Cm6 Dm23b 57.2754 1_555 1_555 n
Dm24a Cm6 Dm24b 141.158 1_555 1_555 n
Dm22b Cm6 Dm23b 110.1211 1_555 1_555 n
Dm22b Cm6 Dm24b 110.0951 1_555 1_555 n
Dm23b Cm6 Dm24b 109.4438 1_555 1_555 n
Cm6 Dm22a Dm22b 62.4016 1_555 1_555 n
Cm6 Dm22a Dm24b 62.2101 1_555 1_555 n
Dm22b Dm22a Dm24b 120.9341 1_555 1_555 n
Cm6 Dm23a Dm23b 63.5647 1_555 1_555 n
Cm6 Dm23a Dm24b 64.1857 1_555 1_555 n
Dm23b Dm23a Dm24b 123.8473 1_555 1_555 n
Cm6 Dm24a Dm22b 62.5529 1_555 1_555 n
Cm6 Dm24a Dm23b 62.6179 1_555 1_555 n
Dm22b Dm24a Dm23b 121.7591 1_555 1_555 n
Cm6 Dm22b Dm22a 62.2447 1_555 1_555 n
Cm6 Dm22b Dm24a 61.9095 1_555 1_555 n
Dm22a Dm22b Dm24a 120.3582 1_555 1_555 n
Cm6 Dm23b Dm23a 59.7305 1_555 1_555 n
Cm6 Dm23b Dm24a 60.1067 1_555 1_555 n
Dm23a Dm23b Dm24a 116.1689 1_555 1_555 n
Cm6 Dm24b Dm22a 60.0998 1_555 1_555 n
Cm6 Dm24b Dm23a 60.175 1_555 1_555 n
Dm22a Dm24b Dm23a 116.8944 1_555 1_555 n
Dm25 Cm7 Dm26 107.5476 1_555 1_555 n
Dm25 Cm7 Dm27 110.2962 1_555 1_555 n
Dm25 Cm7 Dm28 109.5023 1_555 1_555 n
Dm26 Cm7 Dm27 110.8856 1_555 1_555 n
Dm26 Cm7 Dm28 109.6523 1_555 1_555 n
Dm27 Cm7 Dm28 108.9379 1_555 1_555 n
Dm11b Dm26 Cm7 155.8044 -8_556 1_555 n
Dm29 Cm8 Dm30 109.3841 1_555 1_555 n
Dm29 Cm8 Dm31 110.8027 1_555 1_555 n
Dm29 Cm8 Dm32 109.5955 1_555 1_555 n
Dm30 Cm8 Dm31 108.8427 1_555 1_555 n
Dm30 Cm8 Dm32 109.7421 1_555 1_555 n
Dm31 Cm8 Dm32 108.4548 1_555 1_555 n
Dm33 Cm9 Dm34a 109.6556 1_555 1_555 n
Dm33 Cm9 Dm35a 108.591 1_555 1_555 n
Dm33 Cm9 Dm36a 109.7484 1_555 1_555 n
Dm33 Cm9 Dm34b 109.049 1_555 1_555 n
Dm33 Cm9 Dm35b 108.6055 1_555 1_555 n
Dm33 Cm9 Dm36b 109.0164 1_555 1_555 n
Dm34a Cm9 Dm35a 110.3057 1_555 1_555 n
Dm34a Cm9 Dm36a 109.2971 1_555 1_555 n
Dm34a Cm9 Dm34b 55.366 1_555 1_555 n
Dm34a Cm9 Dm35b 141.736 1_555 1_555 n
Dm34a Cm9 Dm36b 56.4551 1_555 1_555 n
Dm35a Cm9 Dm36a 109.2284 1_555 1_555 n
Dm35a Cm9 Dm34b 142.3578 1_555 1_555 n
Dm35a Cm9 Dm35b 56.4678 1_555 1_555 n
Dm35a Cm9 Dm36b 56.9016 1_555 1_555 n
Dm36a Cm9 Dm34b 57.2797 1_555 1_555 n
Dm36a Cm9 Dm35b 55.8617 1_555 1_555 n
Dm36a Cm9 Dm36b 141.2345 1_555 1_555 n
Dm34b Cm9 Dm35b 110.5433 1_555 1_555 n
Dm34b Cm9 Dm36b 109.2096 1_555 1_555 n
Dm35b Cm9 Dm36b 110.3854 1_555 1_555 n
Cm9 Dm34a Dm34b 61.434 1_555 1_555 n
Cm9 Dm34a Dm36b 60.727 1_555 1_555 n
Dm34b Dm34a Dm36b 118.9873 1_555 1_555 n
Cu1 Dm35a Cm9 114.5129 5_555 1_555 n
Cu1 Dm35a Dm35b 96.8714 5_555 1_555 n
Cu1 Dm35a Dm36b 89.6378 5_555 1_555 n
Cm9 Dm35a Dm35b 61.3854 1_555 1_555 n
Cm9 Dm35a Dm36b 59.9706 1_555 1_555 n
Dm35b Dm35a Dm36b 117.8889 1_555 1_555 n
Cm9 Dm36a Dm34b 60.6655 1_555 1_555 n
Cm9 Dm36a Dm35b 62.3969 1_555 1_555 n
Dm34b Dm36a Dm35b 119.9246 1_555 1_555 n
Cm9 Dm34b Dm34a 63.2 1_555 1_555 n
Cm9 Dm34b Dm36a 62.0549 1_555 1_555 n
Dm34a Dm34b Dm36a 121.0017 1_555 1_555 n
Cm9 Dm35b Dm35a 62.1468 1_555 1_555 n
Cm9 Dm35b Dm36a 61.7414 1_555 1_555 n
Dm35a Dm35b Dm36a 120.0305 1_555 1_555 n
Cu1 Dm36b Cm9 98.582 5_555 1_555 n
Cu1 Dm36b Dm34a 109.955 5_555 1_555 n
Cu1 Dm36b Dm35a 60.2069 5_555 1_555 n
Cm9 Dm36b Dm34a 62.818 1_555 1_555 n
Cm9 Dm36b Dm35a 63.1278 1_555 1_555 n
Dm34a Dm36b Dm35a 122.0628 1_555 1_555 n

loop_
_geom_bond_atom_site_label_1
_geom_bond_atom_site_label_2
_geom_bond_distance
_geom_bond_site_symmetry_2
_geom_bond_publ_flag
Cu1 Cu2 2.50201 1_555 n
Cu1 O1 1.90534 7_555 n
Cu1 O3 1.90845 -6_555 n
Cu1 O5 2.03014 -9_555 n
Cu1 O8 1.89945 2_555 n
Cu1 Cm9 2.43793 -8_455 n
Cu1 Dm35a 1.7727 -8_455 n
Cu1 Dm35b 2.1542 -8_455 n
Cu1 Dm36b 2.04265 -8_455 n
Cu2 Cu1 2.50201 1_555 n
Cu2 O2 1.88039 7_555 n
Cu2 O4 2.03971 -6_555 n
Cu2 O6 1.89743 -9_555 n
Cu2 O7 1.96053 2_555 n
Cu2 C33 2.57558 -6_555 n
Cu2 Dm3b 2.40428 -8_455 n
O1 Cu1 1.90534 9_455 n
O1 C34 1.25185 1_555 n
O2 Cu2 1.88039 9_455 n
O2 C34 1.26879 1_555 n
O3 Cu1 1.90845 11_554 n
O3 C33 1.25447 1_555 n
O4 Cu2 2.03971 11_554 n
O4 C33 1.27202 1_555 n
O5 Cu1 2.03014 -7_554 n
O5 C20 1.25185 1_555 n
O6 Cu2 1.89743 -7_554 n
O6 C20 1.28806 1_555 n
O7 Cu2 1.96053 3_555 n
O7 C19 1.2746 1_555 n
O8 Cu1 1.89945 3_555 n
O8 C19 1.24088 1_555 n
N1 C5 1.38812 1_555 n
N1 C12 1.3999 1_555 n
N1 C13 1.43822 1_555 n
N2 C18 1.39115 1_555 n
N2 C21 1.42375 1_555 n
N2 C22 1.40692 1_555 n
C1 C2 1.39814 1_555 n
C1 H1 1.11365 1_555 n
C1 C6 1.40415 1_555 n
C2 C1 1.39814 1_555 n
C2 C3 1.37205 1_555 n
C2 C19 1.54121 1_555 n
H1 C1 1.11365 1_555 n
C3 C2 1.37205 1_555 n
C3 C4 1.42318 1_555 n
C3 H3 1.08829 1_555 n
C4 C3 1.42318 1_555 n
C4 C5 1.39637 1_555 n
C4 C7 1.43467 1_555 n
H2 C6 1.08167 1_555 n
C5 N1 1.38812 1_555 n
C5 C4 1.39637 1_555 n
C5 C6 1.41696 1_555 n
C5 C12 2.23614 1_555 n
H3 C3 1.08829 1_555 n
C6 C1 1.40415 1_555 n
C6 H2 1.08167 1_555 n
C6 C5 1.41696 1_555 n
C7 C4 1.43467 1_555 n
C7 C8 1.42086 1_555 n
C7 C12 1.36484 1_555 n
C8 C7 1.42086 1_555 n
C8 C9 1.43295 1_555 n
C8 H4 1.09206 1_555 n
C9 C8 1.43295 1_555 n
C9 C10 1.38575 1_555 n
C9 C20 1.50071 1_555 n
C10 C9 1.38575 1_555 n
C10 C11 1.42086 1_555 n
C10 H5 1.10625 1_555 n
H4 C8 1.09206 1_555 n
C11 C10 1.42086 1_555 n
C11 C12 1.41391 1_555 n
C11 H6 1.07156 1_555 n
H5 C10 1.10625 1_555 n
C12 N1 1.3999 1_555 n
C12 C5 2.23614 1_555 n
C12 C7 1.36484 1_555 n
C12 C11 1.41391 1_555 n
C13 N1 1.43822 1_555 n
C13 C14 1.37193 1_555 n
C13 C16 1.39078 1_555 n
C13 C35 1.38798 1_555 n
C13 C38 1.39733 1_555 n
H6 C11 1.07156 1_555 n
C14 C13 1.37193 1_555 n
C14 C15 1.39665 1_555 n
C14 H8 1.10019 1_555 n
C14 C35 1.99336 1_555 n
C14 C37 1.96418 1_555 n
C14 C38 1.36978 1_555 n
C15 C14 1.39665 1_555 n
C15 C18 1.41765 1_555 n
C15 H9 1.08591 1_555 n
C15 C36 1.9991 1_555 n
C15 C37 1.39593 1_555 n
C15 C38 1.96822 1_555 n
C16 C13 1.39078 1_555 n
C16 H7 1.09905 1_555 n
C16 C17 1.41381 1_555 n
C16 C35 1.36742 1_555 n
C16 C36 1.96156 1_555 n
C16 C38 1.99122 1_555 n
H7 C16 1.09905 1_555 n
C17 C16 1.41381 1_555 n
C17 C18 1.40226 1_555 n
C17 H10 1.09902 1_555 n
C17 C35 1.96799 1_555 n
C17 C36 1.37318 1_555 n
C17 C37 1.99606 1_555 n
H8 C14 1.10019 1_555 n
C18 N2 1.39115 1_555 n
C18 C15 1.41765 1_555 n
C18 C17 1.40226 1_555 n
C18 C36 1.40197 1_555 n
C18 C37 1.40108 1_555 n
C19 O7 1.2746 1_555 n
C19 O8 1.24088 1_555 n
C19 C2 1.54121 1_555 n
H9 C15 1.08591 1_555 n
C20 O5 1.25185 1_555 n
C20 O6 1.28806 1_555 n
C20 C9 1.50071 1_555 n
H10 C17 1.09902 1_555 n
C21 N2 1.42375 1_555 n
C21 C23 1.41565 1_555 n
C21 C25 1.38062 1_555 n
C22 N2 1.40692 1_555 n
C22 C24 1.41797 1_555 n
C22 C29 1.39755 1_555 n
C23 C21 1.41565 1_555 n
C23 C24 1.40692 1_555 n
C23 C27 1.42375 1_555 n
H11 C27 1.07002 1_555 n
C24 C22 1.41797 1_555 n
C24 C23 1.40692 1_555 n
C24 C32 1.41913 1_555 n
H12 C25 1.07688 1_555 n
C25 C21 1.38062 1_555 n
C25 H12 1.07688 1_555 n
C25 C26 1.39952 1_555 n
C26 C25 1.39952 1_555 n
C26 H13 1.08378 1_555 n
C26 C28 1.38197 1_555 n
H13 C26 1.08378 1_555 n
C27 C23 1.42375 1_555 n
C27 H11 1.07002 1_555 n
C27 C28 1.40517 1_555 n
C28 C26 1.38197 1_555 n
C28 C27 1.40517 1_555 n
C28 C33 1.54493 1_555 n
H14 C32 1.05689 1_555 n
C29 C22 1.39755 1_555 n
C29 C30 1.37862 1_555 n
C29 H15 1.0913 1_555 n
C30 C29 1.37862 1_555 n
C30 C31 1.38337 1_555 n
C30 H16 1.10625 1_555 n
C31 C30 1.38337 1_555 n
C31 C32 1.41391 1_555 n
C31 C34 1.54014 1_555 n
H15 C29 1.0913 1_555 n
C32 C24 1.41913 1_555 n
C32 H14 1.05689 1_555 n
C32 C31 1.41391 1_555 n
H16 C30 1.10625 1_555 n
C33 Cu2 2.57558 11_554 n
C33 O3 1.25447 1_555 n
C33 O4 1.27202 1_555 n
C33 C28 1.54493 1_555 n
C34 O1 1.25185 1_555 n
C34 O2 1.26879 1_555 n
C34 C31 1.54014 1_555 n
C35 C13 1.38798 1_555 n
C35 C14 1.99336 1_555 n
C35 C16 1.36742 1_555 n
C35 C17 1.96799 1_555 n
C35 C36 1.40234 1_555 n
C35 H17 1.11333 1_555 n
C36 C15 1.9991 1_555 n
C36 C16 1.96156 1_555 n
C36 C17 1.37318 1_555 n
C36 C18 1.40197 1_555 n
C36 C35 1.40234 1_555 n
C36 H18 1.10012 1_555 n
C37 C14 1.96418 1_555 n
C37 C15 1.39593 1_555 n
C37 C17 1.99606 1_555 n
C37 C18 1.40108 1_555 n
C37 C38 1.39895 1_555 n
C37 H19 1.07363 1_555 n
C38 C13 1.39733 1_555 n
C38 C14 1.36978 1_555 n
C38 C15 1.96822 1_555 n
C38 C16 1.99122 1_555 n
C38 C37 1.39895 1_555 n
C38 H20 1.08186 1_555 n
H17 C35 1.11333 1_555 n
H18 C36 1.10012 1_555 n
H19 C37 1.07363 1_555 n
H20 C38 1.08186 1_555 n
Cm1 Dm1 1.06926 1_555 n
Cm1 Dm2a 1.0692 1_555 n
Cm1 Dm3a 1.07104 1_555 n
Cm1 Dm4a 1.07056 1_555 n
Cm1 Dm2b 1.06928 1_555 n
Cm1 Dm3b 1.06978 1_555 n
Cm1 Dm4b 1.06905 1_555 n
Dm1 Cm1 1.06926 1_555 n
Dm1 Dm2a 1.74706 1_555 n
Dm1 Dm3a 1.74935 1_555 n
Dm1 Dm4a 1.74618 1_555 n
Dm1 Dm2b 1.74651 1_555 n
Dm1 Dm3b 1.74798 1_555 n
Dm1 Dm4b 1.74647 1_555 n
Dm2a Cm1 1.0692 1_555 n
Dm2a Dm1 1.74706 1_555 n
Dm2a Dm3a 1.7454 1_555 n
Dm2a Dm4a 1.74686 1_555 n
Dm2a Dm2b 1.00875 1_555 n
Dm2a Dm4b 1.00672 1_555 n
Dm2a Dm10b 1.5287 -8_455 n
Dm3a Cm1 1.07104 1_555 n
Dm3a Dm1 1.74935 1_555 n
Dm3a Dm2a 1.7454 1_555 n
Dm3a Dm4a 1.74912 1_555 n
Dm3a Dm3b 1.00875 1_555 n
Dm3a Dm4b 1.0078 1_555 n
Dm4a Cm1 1.07056 1_555 n
Dm4a Dm1 1.74618 1_555 n
Dm4a Dm2a 1.74686 1_555 n
Dm4a Dm3a 1.74912 1_555 n
Dm4a Dm2b 1.00744 1_555 n
Dm4a Dm3b 1.00993 1_555 n
Dm2b Cm1 1.06928 1_555 n
Dm2b Dm1 1.74651 1_555 n
Dm2b Dm2a 1.00875 1_555 n
Dm2b Dm4a 1.00744 1_555 n
Dm2b Dm3b 1.7454 1_555 n
Dm2b Dm4b 1.74562 1_555 n
Dm3b Cu2 2.40428 5_555 n
Dm3b Cm1 1.06978 1_555 n
Dm3b Dm1 1.74798 1_555 n
Dm3b Dm3a 1.00875 1_555 n
Dm3b Dm4a 1.00993 1_555 n
Dm3b Dm2b 1.7454 1_555 n
Dm3b Dm4b 1.74542 1_555 n
Dm4b Cm1 1.06905 1_555 n
Dm4b Dm1 1.74647 1_555 n
Dm4b Dm2a 1.00672 1_555 n
Dm4b Dm3a 1.0078 1_555 n
Dm4b Dm2b 1.74562 1_555 n
Dm4b Dm3b 1.74542 1_555 n
Cm2 Dm5 1.06509 1_555 n
Cm2 Dm6 1.05049 1_555 n
Cm2 Dm7 1.06138 1_555 n
Cm2 Dm8 1.0589 1_555 n
Dm5 Cm2 1.06509 1_555 n
Dm5 Dm6 1.71715 1_555 n
Dm5 Dm7 1.7376 1_555 n
Dm5 Dm8 1.73713 1_555 n
Dm6 Cm2 1.05049 1_555 n
Dm6 Dm5 1.71715 1_555 n
Dm6 Dm7 1.71044 1_555 n
Dm6 Dm8 1.72431 1_555 n
Dm7 Cm2 1.06138 1_555 n
Dm7 Dm5 1.7376 1_555 n
Dm7 Dm6 1.71044 1_555 n
Dm7 Dm8 1.74844 1_555 n
Dm8 Cm2 1.0589 1_555 n
Dm8 Dm5 1.73713 1_555 n
Dm8 Dm6 1.72431 1_555 n
Dm8 Dm7 1.74844 1_555 n
Cm3 Dm9 1.07309 1_555 n
Cm3 Dm10a 1.05922 1_555 n
Cm3 Dm11a 1.053 1_555 n
Cm3 Dm12a 1.08224 1_555 n
Cm3 Dm10b 1.08224 1_555 n
Cm3 Dm11b 1.06386 1_555 n
Cm3 Dm12b 1.05144 1_555 n
Dm9 Cm3 1.07309 1_555 n
Dm9 Dm10a 1.75453 1_555 n
Dm9 Dm11a 1.74703 1_555 n
Dm9 Dm12a 1.72812 1_555 n
Dm9 Dm10b 1.76014 1_555 n
Dm9 Dm11b 1.74514 1_555 n
Dm9 Dm12b 1.74326 1_555 n
Dm10a Cm3 1.05922 1_555 n
Dm10a Dm9 1.75453 1_555 n
Dm10a Dm11a 1.73854 1_555 n
Dm10a Dm12a 1.7376 1_555 n
Dm10a Dm10b 0.9878 1_555 n
Dm10a Dm12b 1.00429 1_555 n
Dm11a Cm3 1.053 1_555 n
Dm11a Dm9 1.74703 1_555 n
Dm11a Dm10a 1.73854 1_555 n
Dm11a Dm12a 1.74515 1_555 n
Dm11a Dm11b 0.9878 1_555 n
Dm11a Dm12b 1.01729 1_555 n
Dm12a Cm3 1.08224 1_555 n
Dm12a Dm9 1.72812 1_555 n
Dm12a Dm10a 1.7376 1_555 n
Dm12a Dm11a 1.74515 1_555 n
Dm12a Dm10b 1.01406 1_555 n
Dm12a Dm11b 1.01406 1_555 n
Dm12a Dm26 1.68802 5_555 n
Dm10b Dm2a 1.5287 5_555 n
Dm10b Cm3 1.08224 1_555 n
Dm10b Dm9 1.76014 1_555 n
Dm10b Dm10a 0.9878 1_555 n
Dm10b Dm12a 1.01406 1_555 n
Dm10b Dm11b 1.73854 1_555 n
Dm10b Dm12b 1.73665 1_555 n
Dm11b Cm3 1.06386 1_555 n
Dm11b Dm9 1.74514 1_555 n
Dm11b Dm11a 0.9878 1_555 n
Dm11b Dm12a 1.01406 1_555 n
Dm11b Dm10b 1.73854 1_555 n
Dm11b Dm12b 1.73665 1_555 n
Dm11b Dm26 1.53641 5_555 n
Dm12b Cm3 1.05144 1_555 n
Dm12b Dm9 1.74326 1_555 n
Dm12b Dm10a 1.00429 1_555 n
Dm12b Dm11a 1.01729 1_555 n
Dm12b Dm10b 1.73665 1_555 n
Dm12b Dm11b 1.73665 1_555 n
Cm4 Dm13 1.06778 1_555 n
Cm4 Dm14 1.07957 1_555 n
Cm4 Dm15 1.07365 1_555 n
Cm4 Dm16 1.07704 1_555 n
Dm13 Cm4 1.06778 1_555 n
Dm13 Dm14 1.75328 1_555 n
Dm13 Dm15 1.7559 1_555 n
Dm13 Dm16 1.74977 1_555 n
Dm14 Cm4 1.07957 1_555 n
Dm14 Dm13 1.75328 1_555 n
Dm14 Dm15 1.76981 1_555 n
Dm14 Dm16 1.74597 1_555 n
Dm15 Cm4 1.07365 1_555 n
Dm15 Dm13 1.7559 1_555 n
Dm15 Dm14 1.76981 1_555 n
Dm15 Dm16 1.75271 1_555 n
Dm16 Cm4 1.07704 1_555 n
Dm16 Dm13 1.74977 1_555 n
Dm16 Dm14 1.74597 1_555 n
Dm16 Dm15 1.75271 1_555 n
Cm5 Cm5 0.34865 2_555 n
Cm5 Cm5 0.34865 3_555 n
Cm5 Cm5 1.77778 -1_555 n
Cm5 Cm5 1.74326 -2_555 n
Cm5 Cm5 1.74326 -3_555 n
Cm5 Dm17 1.08829 1_555 n
Cm5 Dm17 1.35821 2_555 n
Cm5 Dm17 1.12976 3_555 n
Cm5 Dm18 1.07691 1_555 n
Cm5 Dm18 0.86168 2_555 n
Cm5 Dm18 0.76257 3_555 n
Cm5 Dm18 1.63833 -1_555 n
Cm5 Dm18 1.76107 -2_555 n
Cm5 Dm18 1.8062 -3_555 n
Cm5 Dm19 1.05534 1_555 n
Cm5 Dm19 0.98447 2_555 n
Cm5 Dm19 1.261 3_555 n
Cm5 Dm20 1.04909 1_555 n
Cm5 Dm20 1.23733 2_555 n
Cm5 Dm20 1.25708 3_555 n
Cm5 Dm20 1.27525 -1_555 n
Cm5 Dm20 1.09356 -2_555 n
Cm5 Dm20 1.07079 -3_555 n
Dm17 Cm5 1.08829 1_555 n
Dm17 Cm5 1.12976 2_555 n
Dm17 Cm5 1.35821 3_555 n
Dm17 Dm17 1.77686 2_555 n
Dm17 Dm17 1.77686 3_555 n
Dm17 Dm18 1.76247 1_555 n
Dm17 Dm18 1.88236 2_555 n
Dm17 Dm18 0.84726 3_555 n
Dm17 Dm19 1.7409 1_555 n
Dm17 Dm19 0.13442 2_555 n
Dm17 Dm19 1.64783 3_555 n
Dm17 Dm20 1.72479 1_555 n
Dm17 Dm20 1.75219 2_555 n
Dm17 Dm20 1.45287 -3_555 n
Dm17 Dm21 1.85067 -9_545 n
Dm18 Cm5 1.07691 1_555 n
Dm18 Cm5 0.76257 2_555 n
Dm18 Cm5 0.86168 3_555 n
Dm18 Cm5 1.63833 -1_555 n
Dm18 Cm5 1.8062 -2_555 n
Dm18 Cm5 1.76107 -3_555 n
Dm18 Dm17 1.76247 1_555 n
Dm18 Dm17 0.84726 2_555 n
Dm18 Dm17 1.88236 3_555 n
Dm18 Dm18 1.48253 2_555 n
Dm18 Dm18 1.48253 3_555 n
Dm18 Dm18 1.52621 -2_555 n
Dm18 Dm18 1.52621 -3_555 n
Dm18 Dm19 1.76014 1_555 n
Dm18 Dm19 1.72145 2_555 n
Dm18 Dm19 0.8004 3_555 n
Dm18 Dm20 1.73476 1_555 n
Dm18 Dm20 0.94705 2_555 n
Dm18 Dm20 1.13917 3_555 n
Dm18 Dm20 0.6331 -1_555 n
Dm18 Dm20 1.58534 -2_555 n
Dm18 Dm20 1.45344 -3_555 n
Dm19 Cm5 1.05534 1_555 n
Dm19 Cm5 1.261 2_555 n
Dm19 Cm5 0.98447 3_555 n
Dm19 Dm17 1.7409 1_555 n
Dm19 Dm17 1.64783 2_555 n
Dm19 Dm17 0.13442 3_555 n
Dm19 Dm18 1.76014 1_555 n
Dm19 Dm18 0.8004 2_555 n
Dm19 Dm18 1.72145 3_555 n
Dm19 Dm19 1.61409 2_555 n
Dm19 Dm19 1.61409 3_555 n
Dm19 Dm20 1.73381 1_555 n
Dm19 Dm20 1.63934 3_555 n
Dm19 Dm20 1.41913 -2_555 n
Dm19 Dm21 1.91737 -11_455 n
Dm20 Cm5 1.04909 1_555 n
Dm20 Cm5 1.25708 2_555 n
Dm20 Cm5 1.23733 3_555 n
Dm20 Cm5 1.27525 -1_555 n
Dm20 Cm5 1.07079 -2_555 n
Dm20 Cm5 1.09356 -3_555 n
Dm20 Dm17 1.72479 1_555 n
Dm20 Dm17 1.75219 3_555 n
Dm20 Dm17 1.45287 -2_555 n
Dm20 Dm18 1.73476 1_555 n
Dm20 Dm18 1.13917 2_555 n
Dm20 Dm18 0.94705 3_555 n
Dm20 Dm18 0.6331 -1_555 n
Dm20 Dm18 1.45344 -2_555 n
Dm20 Dm18 1.58534 -3_555 n
Dm20 Dm19 1.73381 1_555 n
Dm20 Dm19 1.63934 2_555 n
Dm20 Dm19 1.41913 -3_555 n
Dm20 Dm20 1.31082 2_555 n
Dm20 Dm20 1.31082 3_555 n
Dm20 Dm20 1.51433 -1_555 n
Dm20 Dm20 0.75825 -2_555 n
Dm20 Dm20 0.75825 -3_555 n
Cm6 Dm21 1.04989 1_555 n
Cm6 Dm22a 1.06881 1_555 n
Cm6 Dm23a 1.05114 1_555 n
Cm6 Dm24a 1.06403 1_555 n
Cm6 Dm22b 1.07034 1_555 n
Cm6 Dm23b 1.08981 1_555 n
Cm6 Dm24b 1.09072 1_555 n
Dm21 Dm17 1.85067 -7_555 n
Dm21 Dm19 1.91737 6_555 n
Dm21 Cm6 1.04989 1_555 n
Dm21 Dm22a 1.71284 1_555 n
Dm21 Dm23a 1.71284 1_555 n
Dm21 Dm24a 1.73902 1_555 n
Dm21 Dm22b 1.72384 1_555 n
Dm21 Dm23b 1.75547 1_555 n
Dm21 Dm24b 1.73334 1_555 n
Dm22a Cm6 1.06881 1_555 n
Dm22a Dm21 1.71284 1_555 n
Dm22a Dm23a 1.74043 1_555 n
Dm22a Dm24a 1.72479 1_555 n
Dm22a Dm22b 0.9936 1_555 n
Dm22a Dm24b 1.04202 1_555 n
Dm23a Cm6 1.05114 1_555 n
Dm23a Dm21 1.71284 1_555 n
Dm23a Dm22a 1.74043 1_555 n
Dm23a Dm24a 1.73996 1_555 n
Dm23a Dm23b 1.01729 1_555 n
Dm23a Dm24b 1.0002 1_555 n
Dm24a Cm6 1.06403 1_555 n
Dm24a Dm21 1.73902 1_555 n
Dm24a Dm22a 1.72479 1_555 n
Dm24a Dm23a 1.73996 1_555 n
Dm24a Dm22b 0.99443 1_555 n
Dm24a Dm23b 1.03252 1_555 n
Dm22b Cm6 1.07034 1_555 n
Dm22b Dm21 1.72384 1_555 n
Dm22b Dm22a 0.9936 1_555 n
Dm22b Dm24a 0.99443 1_555 n
Dm22b Dm23b 1.77084 1_555 n
Dm22b Dm24b 1.7713 1_555 n
Dm23b Cm6 1.08981 1_555 n
Dm23b Dm21 1.75547 1_555 n
Dm23b Dm23a 1.01729 1_555 n
Dm23b Dm24a 1.03252 1_555 n
Dm23b Dm22b 1.77084 1_555 n
Dm23b Dm24b 1.78009 1_555 n
Dm24b Cm6 1.09072 1_555 n
Dm24b Dm21 1.73334 1_555 n
Dm24b Dm22a 1.04202 1_555 n
Dm24b Dm23a 1.0002 1_555 n
Dm24b Dm22b 1.7713 1_555 n
Dm24b Dm23b 1.78009 1_555 n
Cm7 Dm25 1.07859 1_555 n
Cm7 Dm26 1.06277 1_555 n
Cm7 Dm27 1.05282 1_555 n
Cm7 Dm28 1.0857 1_555 n
Dm25 Cm7 1.07859 1_555 n
Dm25 Dm26 1.72744 1_555 n
Dm25 Dm27 1.74917 1_555 n
Dm25 Dm28 1.76748 1_555 n
Dm26 Dm12a 1.68802 -8_455 n
Dm26 Dm11b 1.53641 -8_455 n
Dm26 Cm7 1.06277 1_555 n
Dm26 Dm25 1.72744 1_555 n
Dm26 Dm27 1.74232 1_555 n
Dm26 Dm28 1.75622 1_555 n
Dm27 Cm7 1.05282 1_555 n
Dm27 Dm25 1.74917 1_555 n
Dm27 Dm26 1.74232 1_555 n
Dm27 Dm28 1.74043 1_555 n
Dm28 Cm7 1.0857 1_555 n
Dm28 Dm25 1.76748 1_555 n
Dm28 Dm26 1.75622 1_555 n
Dm28 Dm27 1.74043 1_555 n
Cm8 Dm29 1.06208 1_555 n
Cm8 Dm30 1.05088 1_555 n
Cm8 Dm31 1.07789 1_555 n
Cm8 Dm32 1.07434 1_555 n
Dm29 Cm8 1.06208 1_555 n
Dm29 Dm30 1.72431 1_555 n
Dm29 Dm31 1.76154 1_555 n
Dm29 Dm32 1.74573 1_555 n
Dm30 Cm8 1.05088 1_555 n
Dm30 Dm29 1.72431 1_555 n
Dm30 Dm31 1.73144 1_555 n
Dm30 Dm32 1.73819 1_555 n
Dm31 Cm8 1.07789 1_555 n
Dm31 Dm29 1.76154 1_555 n
Dm31 Dm30 1.73144 1_555 n
Dm31 Dm32 1.7462 1_555 n
Dm32 Cm8 1.07434 1_555 n
Dm32 Dm29 1.74573 1_555 n
Dm32 Dm30 1.73819 1_555 n
Dm32 Dm31 1.7462 1_555 n
Cm9 Cu1 2.43793 5_555 n
Cm9 Dm33 1.07455 1_555 n
Cm9 Dm34a 1.08146 1_555 n
Cm9 Dm35a 1.09263 1_555 n
Cm9 Dm36a 1.0783 1_555 n
Cm9 Dm34b 1.06411 1_555 n
Cm9 Dm35b 1.08486 1_555 n
Cm9 Dm36b 1.06048 1_555 n
Dm33 Cm9 1.07455 1_555 n
Dm33 Dm34a 1.76238 1_555 n
Dm33 Dm35a 1.75986 1_555 n
Dm33 Dm36a 1.7608 1_555 n
Dm33 Dm34b 1.74166 1_555 n
Dm33 Dm35b 1.75369 1_555 n
Dm33 Dm36b 1.73836 1_555 n
Dm34a Cm9 1.08146 1_555 n
Dm34a Dm33 1.76238 1_555 n
Dm34a Dm35a 1.78424 1_555 n
Dm34a Dm36a 1.76154 1_555 n
Dm34a Dm34b 0.99691 1_555 n
Dm34a Dm36b 1.01325 1_555 n
Dm35a Cu1 1.7727 5_555 n
Dm35a Cm9 1.09263 1_555 n
Dm35a Dm33 1.75986 1_555 n
Dm35a Dm34a 1.78424 1_555 n
Dm35a Dm36a 1.76991 1_555 n
Dm35a Dm35b 1.03013 1_555 n
Dm35a Dm36b 1.02614 1_555 n
Dm36a Cm9 1.0783 1_555 n
Dm36a Dm33 1.7608 1_555 n
Dm36a Dm34a 1.76154 1_555 n
Dm36a Dm35a 1.76991 1_555 n
Dm36a Dm34b 1.02694 1_555 n
Dm36a Dm35b 1.01325 1_555 n
Dm34b Cm9 1.06411 1_555 n
Dm34b Dm33 1.74166 1_555 n
Dm34b Dm34a 0.99691 1_555 n
Dm34b Dm36a 1.02694 1_555 n
Dm34b Dm35b 1.7662 1_555 n
Dm34b Dm36b 1.73192 1_555 n
Dm35b Cu1 2.1542 5_555 n
Dm35b Cm9 1.08486 1_555 n
Dm35b Dm33 1.75369 1_555 n
Dm35b Dm35a 1.03013 1_555 n
Dm35b Dm36a 1.01325 1_555 n
Dm35b Dm34b 1.7662 1_555 n
Dm35b Dm36b 1.76154 1_555 n
Dm36b Cu1 2.04265 5_555 n
Dm36b Cm9 1.06048 1_555 n
Dm36b Dm33 1.73836 1_555 n
Dm36b Dm34a 1.01325 1_555 n
Dm36b Dm35a 1.02614 1_555 n
Dm36b Dm34b 1.73192 1_555 n
Dm36b Dm35b 1.76154 1_555 n
